data_2108566
loop_
_publ_author_name
'Rekis, Toms'
'Sch\"onleber, Andreas'
'van Smaalen, Sander'

_publ_section_title
;
 On the puzzling case of sodium saccharinate 1.875-hydrate: structure
 description in (3+1)-dimensional superspace
;
_journal_coeditor_code DK5088SUP1
_journal_issue 1
_journal_name_full 'Acta Crystallographica Section B'
_journal_page_first
;
;
_journal_paper_doi 10.1107/S2052520619014938
_journal_volume 76
_journal_year 2020
_chemical_formula_sum 'C7 H7.75 N Na O4.875 S'
_chemical_formula_weight 238.8
_chemical_name_common 'Sodium Saccharinate 1.875-Hydrate'
_chemical_name_systematic
;
Sodium Saccharinate 1.875-Hydrate
;
_space_group_IT_number 14
_space_group_name_Hall '-P 2yn'
_space_group_name_H-M_alt 'P 1 21/n 1'
_symmetry_cell_setting monoclinic
_symmetry_Int_Tables_number 14
_symmetry_space_group_name_Hall '-P 2yn'
_symmetry_space_group_name_H-M 'P 1 21/n 1'
_cell_angle_alpha 90
_cell_angle_beta 93.4511(6)
_cell_angle_gamma 90
_cell_formula_units_Z 64
_cell_length_a 18.62120(10)
_cell_length_b 28.4622(2)
_cell_length_c 29.1642(2)
_cell_measurement_reflns_used 86894
_cell_measurement_temperature 95
_cell_measurement_theta_max 29.82
_cell_measurement_theta_min 2.82
_cell_volume 15429.00(17)
_computing_cell_refinement 'CrysAlisPro 1.171.39.46 (Rigaku OD, 2018)'
_computing_data_collection 'CrysAlisPro 1.171.39.46 (Rigaku OD, 2018)'
_computing_data_reduction 'CrysAlisPro 1.171.39.46 (Rigaku OD, 2018)'
_diffrn_ambient_temperature 95
_diffrn_detector 'image plate'
_diffrn_measured_fraction_theta_full 0.98
_diffrn_measured_fraction_theta_max 0.98
_diffrn_measurement_device_type 'mar dtb diffractometer'
_diffrn_measurement_method '\f scans'
_diffrn_measurement_specimen_support 'glass fiber'
_diffrn_radiation_monochromator 'equatorial mounted graphite'
_diffrn_radiation_probe x-ray
_diffrn_radiation_source 'X-ray tube'
_diffrn_radiation_type 'Ag K\a'
_diffrn_radiation_wavelength 0.56089
_diffrn_reflns_av_R_equivalents 0.0856
_diffrn_reflns_av_unetI/netI 0.0416
_diffrn_reflns_limit_h_max 32
_diffrn_reflns_limit_h_min -32
_diffrn_reflns_limit_k_max 50
_diffrn_reflns_limit_k_min -50
_diffrn_reflns_limit_l_max 51
_diffrn_reflns_limit_l_min -51
_diffrn_reflns_number 651280
_diffrn_reflns_theta_full 29.12
_diffrn_reflns_theta_max 29.89
_diffrn_reflns_theta_min 2.84
_diffrn_source 'rotating-anode X-ray tube'
_exptl_absorpt_coefficient_mu 0.201
_exptl_absorpt_correction_T_max 1
_exptl_absorpt_correction_T_min 0.912
_exptl_absorpt_correction_type empirical
_exptl_absorpt_process_details
;
CrysAlisPro 1.171.39.46 (Rigaku Oxford Diffraction, 2018)
Empirical absorption correction using spherical harmonics,
 implemented in SCALE3 ABSPACK scaling algorithm.
;
_exptl_crystal_colour 'white translucent'
_exptl_crystal_density_diffrn 1.6446
_exptl_crystal_description prism
_exptl_crystal_F_000 7845
_exptl_crystal_size_max 0.45
_exptl_crystal_size_mid 0.35
_exptl_crystal_size_min 0.22
_refine_diff_density_max 1.64
_refine_diff_density_min -1.30
_refine_ls_extinction_method none
_refine_ls_goodness_of_fit_gt 1.80
_refine_ls_goodness_of_fit_ref 1.57
_refine_ls_hydrogen_treatment mixed
_refine_ls_number_constraints 38
_refine_ls_number_parameters 2010
_refine_ls_number_reflns 88532
_refine_ls_number_restraints 0
_refine_ls_R_factor_all 0.0787
_refine_ls_R_factor_gt 0.0477
_refine_ls_shift/su_max 0.0182
_refine_ls_shift/su_mean 0.0003
_refine_ls_structure_factor_coef F
_refine_ls_weighting_details w=1/(\s^2^(F)+0.0001F^2^)
_refine_ls_weighting_scheme sigma
_refine_ls_wR_factor_gt 0.0509
_refine_ls_wR_factor_ref 0.0547
_reflns_number_gt 59317
_reflns_number_total 88532
_reflns_threshold_expression I>3\s(I)
_cod_data_source_file dk5088sup1.cif
_cod_data_source_block I
_cod_depositor_comments
;
The following automatic conversions were performed:

data item '_diffrn_radiation_probe' value 'X-ray' was changed to
'x-ray' in accordance with the
/home/data/users/saulius/crontab/automatic-downloads/rss-feeds/IUCr/lib/dictionaries/cif_core.dic
dictionary named 'cif_core.dic' version 2.4.2 last updated on
2011-04-26.

Automatic conversion script
Id: cif_fix_values 7556 2019-12-06 15:28:31Z antanas 
;
_cod_original_sg_symbol_Hall '-P 2yabc'
_cod_original_formula_sum 'C7 H7.75 O4.875 N S Na'
_cod_database_code 2108566

loop_
_space_group_symop_id
_space_group_symop_operation_xyz
1 x,y,z
2 -x+1/2,y+1/2,-z+1/2
3 -x,-y,-z
4 x+1/2,-y+1/2,z+1/2

loop_
_atom_site_label
_atom_site_type_symbol
_atom_site_fract_x
_atom_site_fract_y
_atom_site_fract_z
_atom_site_adp_type
_atom_site_U_iso_or_equiv
_atom_site_site_symmetry_multiplicity
_atom_site_occupancy
_atom_site_calc_flag
Na1 Na 0.00451(3) 0.880502(19) 0.252679(18) Uani 0.01584(13) 4 1 d
Na2 Na -0.00116(2) 1.002808(18) 0.250815(18) Uani 0.01529(13) 4 1 d
Na3 Na -0.00472(3) 1.126766(19) 0.248782(18) Uani 0.01521(13) 4 1 d
Na4 Na 0.16309(3) 1.210473(19) 0.197136(18) Uani 0.01539(13) 4 1 d
Na5 Na 0.17686(3) 0.943185(18) 0.189307(18) Uani 0.01553(13) 4 1 d
Na6 Na -0.18552(3) 1.068630(18) 0.306019(18) Uani 0.01553(13) 4 1 d
Na7 Na 0.08906(3) 0.387281(19) 0.158035(18) Uani 0.01576(13) 4 1 d
Na8 Na 0.20383(3) 0.68451(2) 0.209047(19) Uani 0.01786(14) 4 1 d
Na9 Na -0.16671(3) 0.804005(18) 0.297547(18) Uani 0.01558(13) 4 1 d
Na10 Na -0.19199(3) 0.332876(19) 0.294712(18) Uani 0.01684(14) 4 1 d
Na11 Na -0.02390(3) 0.30127(2) 0.249668(18) Uani 0.01697(14) 4 1 d
Na12 Na 0.02330(3) 0.76275(2) 0.23912(2) Uani 0.02402(17) 4 1 d
Na13 Na 0.15305(3) 0.440255(19) 0.277503(18) Uani 0.01688(14) 4 1 d
Na14 Na -0.09262(3) 0.61998(2) 0.34954(2) Uani 0.01582(15) 4 0.8763(8) d
Na16 Na -0.13587(3) 0.54676(3) 0.23679(2) Uani 0.02122(19) 4 0.8763(8) d
Na18 Na 0.10392(3) 0.56521(2) 0.21843(2) Uani 0.01753(16) 4 0.8763(8) d
O10w O -0.21855(5) 0.33883(4) 0.21325(3) Uani 0.0173(2) 4 1 d
O11w O -0.07988(5) 0.37399(4) 0.27368(3) Uani 0.0182(2) 4 1 d
O12w O -0.14237(6) 0.82058(4) 0.37669(4) Uani 0.0260(3) 4 1 d
O13w O -0.18801(5) 0.80072(3) 0.21373(3) Uani 0.0170(2) 4 1 d
O14w O 0.11443(5) 0.87684(3) 0.21546(3) Uani 0.0160(2) 4 1 d
O15w O -0.11104(5) 0.87685(3) 0.28277(3) Uani 0.0161(2) 4 1 d
O16w O 0.14098(6) 1.19907(4) 0.11726(4) Uani 0.0232(3) 4 1 d
O17w O 0.17018(6) 0.69835(4) 0.13099(4) Uani 0.0237(3) 4 1 d
O18w O -0.11556(5) 1.13122(3) 0.28255(3) Uani 0.0158(2) 4 1 d
O19w O 0.13818(6) 0.45529(4) 0.12754(5) Uani 0.0311(3) 4 1 d
O20w O 0.10939(5) 1.13274(3) 0.21260(3) Uani 0.0170(2) 4 1 d
O21w O 0.22320(5) 0.67499(4) 0.29128(4) Uani 0.0181(2) 4 1 d
O22w O -0.17108(6) 0.31430(4) 0.37248(4) Uani 0.0267(3) 4 1 d
O23w O -0.25352(5) 1.07212(4) 0.23276(3) Uani 0.0179(2) 4 1 d
O24w O -0.15314(7) 1.06881(4) 0.38463(4) Uani 0.0285(3) 4 1 d
O25w O 0.08130(5) 0.37096(4) 0.23721(3) Uani 0.0192(2) 4 1 d
O26w O 0.14408(5) 0.75469(3) 0.22490(3) Uani 0.0174(2) 4 1 d
O27w O 0.14427(6) 0.95134(4) 0.11131(4) Uani 0.0281(3) 4 1 d
O28w O -0.11526(5) 1.00142(3) 0.28594(3) Uani 0.0164(2) 4 1 d
O29w O 0.24345(5) 0.94233(4) 0.26423(3) Uani 0.0170(2) 4 1 d
O30w O 0.11013(5) 1.00717(3) 0.21267(3) Uani 0.0157(2) 4 1 d
O31w O -0.12113(5) 0.26057(4) 0.27661(4) Uani 0.0231(3) 4 1 d
O32w O 0.17771(5) 1.21697(3) 0.28022(3) Uani 0.0166(2) 4 1 d
O33w O 0.05090(5) 1.24794(4) 0.20764(3) Uani 0.0171(2) 4 1 d
O34w O -0.07701(5) 0.74664(4) 0.27954(4) Uani 0.0196(3) 4 1 d
O35w O -0.05536(6) 0.50591(4) 0.28687(4) Uani 0.0250(3) 4 1 d
O36w O -0.08404(6) 0.61792(4) 0.27021(4) Uani 0.0174(3) 4 0.8763(8) d
O38w O 0.06773(6) 0.48669(4) 0.23320(4) Uani 0.0179(3) 4 0.8763(8) d
O40w O 0.07341(8) 0.64227(5) 0.23614(5) Uani 0.0294(4) 4 0.8763(8) d
O42w O -0.14421(6) 0.55235(5) 0.37499(5) Uani 0.0232(3) 4 0.8763(8) d
S11 S 0.045182(15) 1.072762(11) 0.086128(10) Uani 0.01354(7) 4 1 d
O11 O 0.08209(5) 1.11584(3) 0.07538(3) Uani 0.0194(2) 4 1 d
O21 O 0.07345(5) 1.03122(3) 0.06462(3) Uani 0.0181(2) 4 1 d
O31 O -0.04490(5) 1.06062(3) 0.19383(3) Uani 0.0175(2) 4 1 d
N11 N 0.04176(5) 1.06582(4) 0.14090(4) Uani 0.0155(3) 4 1 d
C71 C -0.02777(6) 1.06607(4) 0.15369(4) Uani 0.0138(3) 4 1 d
S12 S -0.241859(15) 1.192015(11) 0.170777(11) Uani 0.01519(7) 4 1 d
O12 O -0.28754(5) 1.15041(4) 0.16908(4) Uani 0.0208(3) 4 1 d
O22 O -0.27643(6) 1.23374(4) 0.18638(4) Uani 0.0273(3) 4 1 d
O32 O -0.04729(5) 1.17487(4) 0.18718(3) Uani 0.0200(2) 4 1 d
N12 N -0.16778(6) 1.18136(4) 0.20027(4) Uani 0.0177(3) 4 1 d
C72 C -0.11067(6) 1.18307(4) 0.17319(4) Uani 0.0153(3) 4 1 d
S13 S 0.028375(15) 0.314600(11) 0.082681(10) Uani 0.01354(7) 4 1 d
O13 O 0.07362(5) 0.35555(3) 0.07722(3) Uani 0.0188(2) 4 1 d
O23 O 0.05653(5) 0.27116(3) 0.06503(3) Uani 0.0187(2) 4 1 d
O33 O -0.08938(4) 0.31214(4) 0.17875(3) Uani 0.0179(2) 4 1 d
N13 N 0.00987(5) 0.31018(4) 0.13578(4) Uani 0.0149(2) 4 1 d
C73 C -0.06205(6) 0.31510(4) 0.14102(4) Uani 0.0139(3) 4 1 d
S14 S -0.204993(15) 0.461061(11) 0.173827(11) Uani 0.01682(8) 4 1 d
O14 O -0.26210(5) 0.42786(4) 0.18131(4) Uani 0.0245(3) 4 1 d
O24 O -0.22080(5) 0.50895(3) 0.18762(3) Uani 0.0200(3) 4 1 d
O34 O -0.01527(5) 0.42779(4) 0.17437(3) Uani 0.0211(3) 4 1 d
N14 N -0.12878(6) 0.44396(4) 0.19766(4) Uani 0.0186(3) 4 1 d
C74 C -0.07900(6) 0.43981(4) 0.16552(4) Uani 0.0159(3) 4 1 d
S15 S 0.062210(15) 0.576045(12) 0.090321(10) Uani 0.01549(7) 4 1 d
O15 O 0.10001(5) 0.61996(4) 0.08404(3) Uani 0.0226(3) 4 1 d
O25 O 0.09893(5) 0.53538(4) 0.07283(3) Uani 0.0223(3) 4 1 d
O35 O -0.05675(5) 0.56150(4) 0.18378(3) Uani 0.0244(3) 4 1 d
N15 N 0.04337(5) 0.56842(4) 0.14258(4) Uani 0.0175(3) 4 1 d
C75 C -0.02926(6) 0.56741(5) 0.14669(4) Uani 0.0165(3) 4 1 d
S16 S -0.205343(15) 0.677212(11) 0.175515(11) Uani 0.01563(7) 4 1 d
O16 O -0.22795(5) 0.62878(4) 0.17751(4) Uani 0.0234(3) 4 1 d
O26 O -0.25605(5) 0.71119(4) 0.19133(4) Uani 0.0221(3) 4 1 d
O36 O -0.01184(5) 0.70328(4) 0.18458(4) Uani 0.0210(3) 4 1 d
N16 N -0.12712(6) 0.68425(4) 0.20251(4) Uani 0.0181(3) 4 1 d
C76 C -0.07632(6) 0.69539(4) 0.17263(4) Uani 0.0156(3) 4 1 d
S17 S 0.064601(15) 0.819885(11) 0.089907(10) Uani 0.01372(7) 4 1 d
O17 O 0.10566(5) 0.86084(3) 0.07746(3) Uani 0.0190(2) 4 1 d
O27 O 0.09344(5) 0.77556(3) 0.07509(3) Uani 0.0186(2) 4 1 d
O37 O -0.04426(5) 0.82051(4) 0.19061(3) Uani 0.0176(2) 4 1 d
N17 N 0.05062(5) 0.81931(4) 0.14421(4) Uani 0.0160(3) 4 1 d
C77 C -0.02039(6) 0.82175(4) 0.15131(4) Uani 0.0149(3) 4 1 d
S18 S -0.230901(15) 0.946577(11) 0.171368(10) Uani 0.01363(7) 4 1 d
O18 O -0.27615(5) 0.90558(3) 0.16997(3) Uani 0.0196(2) 4 1 d
O28 O -0.26798(5) 0.99020(3) 0.18099(3) Uani 0.0200(3) 4 1 d
O38 O -0.03813(4) 0.93909(3) 0.20347(3) Uani 0.0168(2) 4 1 d
N18 N -0.16142(5) 0.94014(4) 0.20685(4) Uani 0.0161(3) 4 1 d
C78 C -0.09940(6) 0.94207(4) 0.18412(4) Uani 0.0142(3) 4 1 d
S19 S 0.232342(14) 1.067542(11) 0.322180(11) Uani 0.01396(7) 4 1 d
O19 O 0.27044(5) 1.02281(3) 0.32096(3) Uani 0.0200(2) 4 1 d
O29 O 0.27799(5) 1.10660(4) 0.31111(4) Uani 0.0211(3) 4 1 d
O39 O 0.03758(4) 1.06496(3) 0.29890(3) Uani 0.0159(2) 4 1 d
N19 N 0.15941(5) 1.06572(4) 0.28982(4) Uani 0.0156(3) 4 1 d
C79 C 0.10038(6) 1.06785(4) 0.31558(4) Uani 0.0134(3) 4 1 d
S110 S -0.059599(15) 1.192786(11) 0.408533(10) Uani 0.01465(7) 4 1 d
O110 O -0.10018(5) 1.23525(4) 0.41621(3) Uani 0.0208(3) 4 1 d
O210 O -0.08943(5) 1.15111(4) 0.42896(3) Uani 0.0215(3) 4 1 d
O310 O 0.04848(5) 1.17794(3) 0.30875(3) Uani 0.0172(2) 4 1 d
N110 N -0.04693(5) 1.18506(4) 0.35484(4) Uani 0.0168(3) 4 1 d
C710 C 0.02449(6) 1.18587(4) 0.34694(4) Uani 0.0145(3) 4 1 d
S111 S 0.218127(14) 0.337039(10) 0.338598(10) Uani 0.01254(7) 4 1 d
O111 O 0.28029(4) 0.30681(3) 0.33779(3) Uani 0.0181(2) 4 1 d
O211 O 0.23091(4) 0.38543(3) 0.32495(3) Uani 0.0166(2) 4 1 d
O311 O 0.03194(5) 0.29685(3) 0.32185(3) Uani 0.0179(2) 4 1 d
N111 N 0.14940(5) 0.31570(4) 0.30922(3) Uani 0.0145(2) 4 1 d
C711 C 0.09193(6) 0.31031(4) 0.33636(4) Uani 0.0132(3) 4 1 d
S112 S -0.063195(15) 0.427113(11) 0.412761(11) Uani 0.01558(7) 4 1 d
O112 O -0.11225(5) 0.46617(4) 0.41780(3) Uani 0.0210(3) 4 1 d
O212 O -0.08903(5) 0.38269(3) 0.42980(3) Uani 0.0206(3) 4 1 d
O312 O 0.06447(5) 0.42566(4) 0.32282(3) Uani 0.0208(3) 4 1 d
N112 N -0.03933(5) 0.42271(4) 0.36075(4) Uani 0.0167(3) 4 1 d
C712 C 0.03297(6) 0.42907(4) 0.35883(4) Uani 0.0153(3) 4 1 d
S114 S -0.030608(15) 0.702137(12) 0.412033(10) Uani 0.01503(7) 4 1 d
O114 O -0.07138(5) 0.74344(4) 0.42362(3) Uani 0.0220(3) 4 1 d
O214 O -0.06386(5) 0.65805(4) 0.42358(3) Uani 0.0212(3) 4 1 d
O314 O 0.08785(5) 0.70204(4) 0.31620(3) Uani 0.0200(3) 4 1 d
N114 N -0.01213(5) 0.70116(4) 0.35864(4) Uani 0.0165(3) 4 1 d
C714 C 0.06001(6) 0.70289(4) 0.35410(4) Uani 0.0146(3) 4 1 d
S115 S 0.247897(14) 0.824999(10) 0.331901(10) Uani 0.01299(7) 4 1 d
O115 O 0.29161(5) 0.78317(3) 0.33230(3) Uani 0.0200(3) 4 1 d
O215 O 0.28721(4) 0.86824(3) 0.32408(3) Uani 0.0179(2) 4 1 d
O315 O 0.05536(4) 0.81863(3) 0.29887(3) Uani 0.0164(2) 4 1 d
N115 N 0.17863(5) 0.82098(4) 0.29615(4) Uani 0.0147(2) 4 1 d
C715 C 0.11611(6) 0.82190(4) 0.31870(4) Uani 0.0133(3) 4 1 d
S116 S -0.057450(15) 0.943291(11) 0.414126(10) Uani 0.01476(7) 4 1 d
O116 O -0.09734(5) 0.98488(4) 0.42638(3) Uani 0.0206(3) 4 1 d
O216 O -0.08409(5) 0.89988(4) 0.43266(3) Uani 0.0208(3) 4 1 d
O316 O 0.03971(5) 0.94154(3) 0.30838(3) Uani 0.0181(2) 4 1 d
N116 N -0.05028(5) 0.93974(4) 0.35929(4) Uani 0.0165(3) 4 1 d
C716 C 0.01976(6) 0.94312(4) 0.34832(4) Uani 0.0147(3) 4 1 d
Na15 Na -0.1086(2) 0.51422(16) 0.35054(16) Uani 0.0191(12) 4 0.1237(8) d
Na17 Na -0.1419(3) 0.5805(2) 0.23032(19) Uani 0.0325(18) 4 0.1237(8) d
Na19 Na 0.0361(3) 0.5666(2) 0.24605(18) Uani 0.0345(17) 4 0.1237(8) d
O37w O -0.0514(5) 0.6134(3) 0.2799(4) Uani 0.037(3) 4 0.1237(8) d
Hao28 H -0.1042(8) 0.9856(6) 0.3109(6) Uiso 0.0196 4 1 d
Hbo28 H -0.1385(8) 0.9843(6) 0.2664(6) Uiso 0.0196 4 1 d
Hao24 H -0.1314(10) 1.0487(7) 0.3954(7) Uiso 0.0342 4 1 d
Hao27 H 0.1304(10) 0.9255(7) 0.0994(7) Uiso 0.0337 4 1 d
Hao17 H 0.1512(9) 0.7221(7) 0.1202(6) Uiso 0.0284 4 1 d
Hao22 H -0.1485(10) 0.3350(7) 0.3860(7) Uiso 0.0321 4 1 d
Hao18 H -0.1020(8) 1.1484(6) 0.3037(6) Uiso 0.019 4 1 d
Hbo18 H -0.1388(8) 1.1476(6) 0.2615(6) Uiso 0.019 4 1 d
Hao33 H 0.0484(8) 1.2649(6) 0.1850(6) Uiso 0.0206 4 1 d
Hao13 H -0.1459(9) 0.8048(6) 0.2033(6) Uiso 0.0203 4 1 d
Hao21 H 0.1863(9) 0.6834(6) 0.3023(6) Uiso 0.0218 4 1 d
Hao38 H 0.0488(10) 0.4733(7) 0.2108(7) Uiso 0.0215 4 0.8763(8) d
O43w O -0.1468(4) 0.5847(3) 0.3797(3) Uani 0.023(2) 4 0.1237(8) d
Hao23 H -0.2551(9) 1.0945(6) 0.2164(6) Uiso 0.0214 4 1 d
Hao15 H -0.1365(8) 0.8931(6) 0.2635(6) Uiso 0.0193 4 1 d
Hbo15 H -0.1034(8) 0.8911(6) 0.3061(6) Uiso 0.0193 4 1 d
Hao12 H -0.1204(10) 0.8004(7) 0.3893(7) Uiso 0.0311 4 1 d
Hao34 H -0.0649(9) 0.7331(6) 0.3060(6) Uiso 0.0236 4 1 d
Hao31 H -0.1085(9) 0.2443(7) 0.3003(6) Uiso 0.0277 4 1 d
O41w O 0.0920(4) 0.6335(3) 0.2157(4) Uani 0.028(3) 4 0.1237(8) d
Hao32 H 0.1396(9) 1.2063(6) 0.2876(6) Uiso 0.02 4 1 d
Hao29 H 0.2430(9) 0.9645(6) 0.2797(6) Uiso 0.0204 4 1 d
Hbo29 H 0.2497(8) 0.9192(6) 0.2842(6) Uiso 0.0204 4 1 d
Hbo25 H 0.1028(9) 0.3542(6) 0.2553(6) Uiso 0.0231 4 1 d
Hao25 H 0.0469(9) 0.3810(6) 0.2534(6) Uiso 0.0231 4 1 d
Hao30 H 0.1339(8) 1.0256(6) 0.2335(6) Uiso 0.0188 4 1 d
Hao16 H 0.1205(10) 1.2169(7) 0.1050(7) Uiso 0.0278 4 1 d
Hao20 H 0.1367(9) 1.1168(6) 0.2290(6) Uiso 0.0204 4 1 d
Hbo20 H 0.0960(8) 1.1162(6) 0.1887(6) Uiso 0.0204 4 1 d
Hbo14 H 0.1022(8) 0.8570(6) 0.1925(6) Uiso 0.0191 4 1 d
Hao14 H 0.1423(8) 0.8624(6) 0.2344(6) Uiso 0.0191 4 1 d
Hao11 H -0.0681(9) 0.3870(6) 0.2983(6) Uiso 0.0219 4 1 d
Hbo11 H -0.0943(9) 0.3946(6) 0.2554(6) Uiso 0.0219 4 1 d
Hao19 H 0.1680(10) 0.4713(7) 0.1409(7) Uiso 0.0373 4 1 d
Hao26 H 0.1643(8) 0.7706(6) 0.2481(6) Uiso 0.0208 4 1 d
Hbo26 H 0.1535(9) 0.7678(6) 0.2044(6) Uiso 0.0208 4 1 d
Hbo10 H -0.2280(9) 0.3641(6) 0.2067(6) Uiso 0.0208 4 1 d
Hbo21 H 0.2279(9) 0.6495(6) 0.2962(6) Uiso 0.0218 4 1 d
Hbo30 H 0.0952(8) 1.0229(6) 0.1907(6) Uiso 0.0188 4 1 d
Hbo17 H 0.1457(9) 0.6754(7) 0.1190(6) Uiso 0.0284 4 1 d
Hbo33 H 0.0232(9) 1.2264(6) 0.2011(6) Uiso 0.0206 4 1 d
Hao10 H -0.1836(9) 0.3294(6) 0.2002(6) Uiso 0.0208 4 1 d
Hbo12 H -0.1284(10) 0.8439(7) 0.3892(7) Uiso 0.0311 4 1 d
Hbo13 H -0.2003(9) 0.7766(6) 0.2058(6) Uiso 0.0203 4 1 d
Hbo34 H -0.1016(9) 0.7280(6) 0.2642(6) Uiso 0.0236 4 1 d
Hbo27 H 0.1260(10) 0.9712(7) 0.0982(7) Uiso 0.0337 4 1 d
Hbo23 H -0.2459(9) 1.0493(6) 0.2152(6) Uiso 0.0214 4 1 d
Hbo22 H -0.1495(10) 0.2906(7) 0.3813(7) Uiso 0.0321 4 1 d
Hbo19 H 0.1175(10) 0.4745(7) 0.1101(7) Uiso 0.0373 4 1 d
Hbo32 H 0.1719(8) 1.2446(6) 0.2838(6) Uiso 0.02 4 1 d
Hao35 H -0.0358(9) 0.5250(7) 0.3046(6) Uiso 0.03 4 1 d
Hbo38 H 0.0365(10) 0.4884(7) 0.2502(7) Uiso 0.0215 4 0.8763(8) d
Hbo24 H -0.1358(10) 1.0907(7) 0.3950(7) Uiso 0.0342 4 1 d
Hbo31 H -0.1461(10) 0.2448(7) 0.2617(6) Uiso 0.0277 4 1 d
Hbo16 H 0.1209(9) 1.1748(7) 0.1085(6) Uiso 0.0278 4 1 d
Hbo35 H -0.0659(9) 0.4835(7) 0.3057(6) Uiso 0.03 4 1 d
Hbo40 H 0.0729(12) 0.6551(8) 0.2585(8) Uiso 0.0353 4 0.8763(8) d
O39w O 0.0966(4) 0.4964(3) 0.2199(3) Uani 0.022(2) 4 0.1237(8) d
Hao40 H 0.0496(12) 0.6572(8) 0.2185(8) Uiso 0.0353 4 0.8763(8) d
Hao42 H -0.1211(11) 0.5330(8) 0.3883(7) Uiso 0.0278 4 0.8763(8) d
Hbo42 H -0.1729(11) 0.5366(8) 0.3614(7) Uiso 0.0278 4 0.8763(8) d
S1dia S 0.20429(2) 0.54741(2) 0.32592(2) Uani 0.01310(10) 4 0.8763(8) d
O1dia O 0.25412(6) 0.57836(4) 0.30419(4) Uani 0.0225(3) 4 0.8763(8) d
O2dia O 0.22222(19) 0.49839(12) 0.32227(14) Uani 0.0146(4) 4 0.8763(8) d
O3dia O 0.01560(5) 0.57816(4) 0.33654(4) Uani 0.0237(3) 4 0.8763(8) d
N1dia N 0.12260(7) 0.55647(5) 0.30681(5) Uani 0.0180(3) 4 0.8763(8) d
C7dia C 0.08158(7) 0.57008(5) 0.34128(5) Uani 0.0154(3) 4 0.8763(8) d
S1dib S 0.1802(3) 0.54443(18) 0.32182(18) Uani 0.0252(11) 4 0.1237(8) d
O1dib O 0.2141(5) 0.5787(3) 0.2918(3) Uani 0.0225(3) 4 0.1237(8) d
O2dib O 0.2126(15) 0.4934(11) 0.3188(12) Uani 0.028(5) 4 0.1237(8) d
O3dib O 0.0029(4) 0.5538(3) 0.3655(3) Uani 0.0237(3) 4 0.1237(8) d
N1dib N 0.0966(5) 0.5427(4) 0.3196(3) Uani 0.025(3) 4 0.1237(8) d
C7dib C 0.0681(5) 0.5551(5) 0.3594(4) Uani 0.021(3) 4 0.1237(8) d
C1a C -0.04797(3) 1.078592(18) 0.07310(2) Uani 0.0140(12) 4 1 d
C2a C -0.08242(3) 1.073767(18) 0.11383(2) Uani 0.0140(12) 4 1 d
C3a C -0.15674(4) 1.077304(18) 0.11412(3) Uani 0.0175(13) 4 1 d
C4a C -0.19512(4) 1.085804(18) 0.07236(3) Uani 0.0203(12) 4 1 d
C5a C -0.15998(4) 1.090617(18) 0.03149(3) Uani 0.0204(12) 4 1 d
C6a C -0.08497(4) 1.087048(18) 0.03119(3) Uani 0.0176(13) 4 1 d
H1c3a H -0.180917 1.074016 0.142099 Uani 0.020(3) 4 1 d
H1c4a H -0.246577 1.088401 0.071635 Uani 0.024(2) 4 1 d
H1c5a H -0.187717 1.096451 0.003249 Uani 0.024(2) 4 1 d
H1c6a H -0.060379 1.090293 0.003362 Uani 0.020(3) 4 1 d
C1b C -0.20518(5) 1.20152(7) 0.11717(2) Uani 0.0139(13) 4 1 d
C2b C -0.13116(5) 1.19578(7) 0.12406(2) Uani 0.0138(13) 4 1 d
C3b C -0.08666(5) 1.20112(12) 0.08791(3) Uani 0.0166(14) 4 1 d
C4b C -0.11878(6) 1.21237(6) 0.04483(3) Uani 0.0183(13) 4 1 d
C5b C -0.19338(6) 1.21808(7) 0.03821(3) Uani 0.0187(13) 4 1 d
C6b C -0.23832(5) 1.21269(13) 0.07469(3) Uani 0.0171(14) 4 1 d
H1c3b H -0.035508 1.19722 0.092385 Uani 0.022(3) 4 1 d
H1c4b H -0.089176 1.216254 0.019265 Uani 0.024(2) 4 1 d
H1c5b H -0.214047 1.225815 0.008205 Uani 0.025(2) 4 1 d
H1c6b H -0.28951 1.216534 0.070499 Uani 0.023(3) 4 1 d
C1c C -0.06068(4) 0.32456(3) 0.05970(3) Uani 0.0140(13) 4 1 d
C2c C -0.10462(4) 0.32457(3) 0.09660(3) Uani 0.0141(13) 4 1 d
C3c C -0.17811(5) 0.33221(4) 0.08974(3) Uani 0.0170(14) 4 1 d
C4c C -0.20587(5) 0.33979(3) 0.04482(3) Uani 0.0194(13) 4 1 d
C5c C -0.16121(5) 0.33972(3) 0.00786(3) Uani 0.0194(13) 4 1 d
C6c C -0.08703(5) 0.33202(4) 0.01478(3) Uani 0.0169(14) 4 1 d
H1c3c H -0.208806 0.332267 0.115029 Uani 0.022(3) 4 1 d
H1c4c H -0.25652 0.345157 0.03916 Uani 0.026(3) 4 1 d
H1c5c H -0.181735 0.345034 -0.022682 Uani 0.026(3) 4 1 d
H1c6c H -0.055971 0.331902 -0.010324 Uani 0.022(3) 4 1 d
C1d C -0.18102(6) 0.46019(13) 0.11645(2) Uani 0.0161(14) 4 1 d
C2d C -0.10769(6) 0.45066(13) 0.11780(2) Uani 0.0152(14) 4 1 d
C3d C -0.07094(9) 0.4506(3) 0.07778(3) Uani 0.0188(15) 4 1 d
C4d C -0.11008(7) 0.46039(12) 0.03657(3) Uani 0.0230(14) 4 1 d
C5d C -0.18394(7) 0.46995(13) 0.03552(3) Uani 0.0235(14) 4 1 d
C6d C -0.22104(9) 0.4700(3) 0.07592(4) Uani 0.0202(15) 4 1 d
H1c3d H -0.020317 0.444069 0.078424 Uani 0.025(3) 4 1 d
H1c4d H -0.085921 0.460574 0.008401 Uani 0.032(3) 4 1 d
H1c5d H -0.209539 0.476565 0.006691 Uani 0.033(3) 4 1 d
H1c6d H -0.271658 0.47651 0.075563 Uani 0.027(3) 4 1 d
C1e C -0.02684(4) 0.57960(4) 0.06572(3) Uani 0.0147(15) 4 1 d
C2e C -0.07210(4) 0.57443(4) 0.10160(3) Uani 0.0150(15) 4 1 d
C3e C -0.14626(5) 0.57655(5) 0.09351(3) Uani 0.0180(17) 4 1 d
C4e C -0.17331(5) 0.58398(4) 0.04842(3) Uani 0.0203(15) 4 1 d
C5e C -0.12732(5) 0.58914(4) 0.01249(3) Uani 0.0201(15) 4 1 d
C6e C -0.05247(5) 0.58701(5) 0.02064(3) Uani 0.0176(17) 4 1 d
H1c3e H -0.177865 0.573014 0.118099 Uani 0.029(3) 4 1 d
H1c4e H -0.224409 0.585583 0.041921 Uani 0.033(3) 4 1 d
H1c5e H -0.147395 0.594223 -0.018205 Uani 0.033(3) 4 1 d
H1c6e H -0.020501 0.590508 -0.003754 Uani 0.028(4) 4 1 d
C1f C -0.17907(5) 0.69250(8) 0.12021(2) Uani 0.0153(15) 4 1 d
C2f C -0.10489(5) 0.69877(8) 0.12388(2) Uani 0.0147(15) 4 1 d
C3f C -0.06772(5) 0.71017(16) 0.08555(4) Uani 0.0189(16) 4 1 d
C4f C -0.10730(6) 0.71505(8) 0.04365(3) Uani 0.0225(15) 4 1 d
C5f C -0.18201(6) 0.70867(9) 0.04027(3) Uani 0.0237(15) 4 1 d
C6f C -0.21954(5) 0.69716(17) 0.07895(4) Uani 0.0207(16) 4 1 d
H1c3f H -0.016512 0.714557 0.0878 Uani 0.029(3) 4 1 d
H1c4f H -0.08286 0.722923 0.016625 Uani 0.035(3) 4 1 d
H1c5f H -0.207899 0.712242 0.011009 Uani 0.037(3) 4 1 d
H1c6f H -0.270741 0.692715 0.076991 Uani 0.032(3) 4 1 d
C1g C -0.02619(4) 0.82657(4) 0.06962(3) Uani 0.0145(17) 4 1 d
C2g C -0.06769(4) 0.82642(4) 0.10769(3) Uani 0.0144(17) 4 1 d
C3g C -0.14183(5) 0.83176(4) 0.10249(3) Uani 0.0171(19) 4 1 d
C4g C -0.17275(5) 0.83723(3) 0.05802(3) Uani 0.0206(17) 4 1 d
C5g C -0.13053(5) 0.83734(4) 0.01987(3) Uani 0.0212(17) 4 1 d
C6g C -0.05570(5) 0.83195(4) 0.02511(3) Uani 0.0179(19) 4 1 d
H1c3g H -0.170859 0.831696 0.128597 Uani 0.032(4) 4 1 d
H1c4g H -0.223917 0.840996 0.053494 Uani 0.038(3) 4 1 d
H1c5g H -0.15321 0.841174 -0.010341 Uani 0.039(3) 4 1 d
H1c6g H -0.02629 0.831977 -0.000825 Uani 0.033(4) 4 1 d
C1h C -0.18413(4) 0.95305(6) 0.12044(2) Uani 0.0141(14) 4 1 d
C2h C -0.11141(5) 0.94886(6) 0.13364(2) Uani 0.0139(14) 4 1 d
C3h C -0.05968(4) 0.95337(11) 0.10158(3) Uani 0.0171(15) 4 1 d
C4h C -0.08328(6) 0.96217(6) 0.05607(3) Uani 0.0193(14) 4 1 d
C5h C -0.15664(6) 0.96633(6) 0.04307(3) Uani 0.0193(14) 4 1 d
C6h C -0.20886(5) 0.96178(11) 0.07542(3) Uani 0.0174(15) 4 1 d
H1c3h H -0.00937 0.950527 0.110425 Uani 0.024(3) 4 1 d
H1c4h H -0.04857 0.965427 0.033231 Uani 0.027(3) 4 1 d
H1c5h H -0.171367 0.972386 0.011516 Uani 0.027(3) 4 1 d
H1c6h H -0.259274 0.964576 0.066861 Uani 0.024(3) 4 1 d
C1i C 0.19282(5) 1.07538(8) 0.37540(2) Uani 0.0149(15) 4 1 d
C2i C 0.11878(5) 1.07404(8) 0.36586(2) Uani 0.0141(15) 4 1 d
C3i C 0.07196(4) 1.07885(15) 0.40084(3) Uani 0.0170(17) 4 1 d
C4i C 0.10180(6) 1.08503(8) 0.44549(3) Uani 0.0200(15) 4 1 d
C5i C 0.17644(6) 1.08634(8) 0.45478(3) Uani 0.0206(16) 4 1 d
C6i C 0.22371(4) 1.08149(15) 0.41948(4) Uani 0.0186(17) 4 1 d
H1c3i H 0.020782 1.07796 0.394536 Uani 0.027(3) 4 1 d
H1c4i H 0.070569 1.088443 0.470291 Uani 0.032(3) 4 1 d
H1c5i H 0.195506 1.090637 0.485816 Uani 0.033(3) 4 1 d
H1c6i H 0.274953 1.082337 0.425497 Uani 0.030(4) 4 1 d
C1j C 0.03124(4) 1.20016(3) 0.42788(3) Uani 0.0142(15) 4 1 d
C2j C 0.07216(4) 1.19644(3) 0.38971(3) Uani 0.0140(15) 4 1 d
C3j C 0.14635(5) 1.20184(4) 0.39403(3) Uani 0.0165(17) 4 1 d
C4j C 0.17791(5) 1.21105(3) 0.43772(3) Uani 0.0186(15) 4 1 d
C5j C 0.13628(5) 1.21474(3) 0.47598(3) Uani 0.0185(15) 4 1 d
C6j C 0.06140(5) 1.20930(4) 0.47164(3) Uani 0.0168(17) 4 1 d
H1c3j H 0.174973 1.199319 0.367838 Uani 0.029(3) 4 1 d
H1c4j H 0.22913 1.214926 0.441619 Uani 0.033(3) 4 1 d
H1c5j H 0.159404 1.2211 0.505639 Uani 0.032(3) 4 1 d
H1c6j H 0.032393 1.211762 0.49765 Uani 0.029(4) 4 1 d
C1k C 0.18188(5) 0.33507(7) 0.39299(2) Uani 0.0129(11) 4 1 d
C2k C 0.10995(6) 0.32247(7) 0.38568(2) Uani 0.0124(11) 4 1 d
C3k C 0.06509(7) 0.32098(14) 0.42198(3) Uani 0.0148(12) 4 1 d
C4k C 0.09469(6) 0.33251(7) 0.46563(3) Uani 0.0170(11) 4 1 d
C5k C 0.16719(6) 0.34516(8) 0.47268(3) Uani 0.0172(12) 4 1 d
C6k C 0.21249(7) 0.34666(15) 0.43605(3) Uani 0.0155(13) 4 1 d
H1c3k H 0.015374 0.312317 0.417213 Uani 0.018(3) 4 1 d
H1c4k H 0.064788 0.331752 0.491311 Uani 0.022(2) 4 1 d
H1c5k H 0.18615 0.352924 0.503073 Uani 0.022(2) 4 1 d
H1c6k H 0.262262 0.35529 0.440523 Uani 0.019(3) 4 1 d
C1l C 0.02252(4) 0.44110(4) 0.43912(3) Uani 0.0160(12) 4 1 d
C2l C 0.07050(4) 0.44132(4) 0.40438(3) Uani 0.0147(12) 4 1 d
C3l C 0.14255(5) 0.45207(5) 0.41401(3) Uani 0.0173(13) 4 1 d
C4l C 0.16470(5) 0.46253(4) 0.45943(3) Uani 0.0210(12) 4 1 d
C5l C 0.11600(5) 0.46221(4) 0.49420(3) Uani 0.0230(12) 4 1 d
C6l C 0.04328(5) 0.45137(5) 0.48450(3) Uani 0.0207(14) 4 1 d
H1c3l H 0.176007 0.452303 0.390219 Uani 0.022(3) 4 1 d
H1c4l H 0.214253 0.470076 0.466982 Uani 0.028(2) 4 1 d
H1c5l H 0.132708 0.469544 0.525157 Uani 0.031(2) 4 1 d
H1c6l H 0.009482 0.45106 0.50809 Uani 0.028(3) 4 1 d
C1m C 0.05857(4) 0.70639(3) 0.43594(3) Uani 0.0137(12) 4 1 d
C2m C 0.10334(4) 0.70601(3) 0.39946(3) Uani 0.0141(12) 4 1 d
C3m C 0.17738(5) 0.70980(4) 0.40727(3) Uani 0.0173(13) 4 1 d
C4m C 0.20484(5) 0.71396(3) 0.45268(3) Uani 0.0198(12) 4 1 d
C5m C 0.15934(5) 0.71432(4) 0.48921(3) Uani 0.0189(12) 4 1 d
C6m C 0.08460(5) 0.71049(5) 0.48134(3) Uani 0.0159(14) 4 1 d
H1c3m H 0.208654 0.709558 0.382278 Uani 0.021(3) 4 1 d
H1c4m H 0.255866 0.716635 0.459 Uani 0.025(2) 4 1 d
H1c5m H 0.179675 0.717228 0.520116 Uani 0.023(2) 4 1 d
H1c6m H 0.052961 0.710703 0.506145 Uani 0.018(3) 4 1 d
C1n C 0.20130(5) 0.83026(7) 0.38256(2) Uani 0.0143(14) 4 1 d
C2n C 0.12831(5) 0.82727(7) 0.36973(2) Uani 0.0143(14) 4 1 d
C3n C 0.07729(5) 0.83077(12) 0.40236(3) Uani 0.0185(16) 4 1 d
C4n C 0.10188(6) 0.83733(6) 0.44806(3) Uani 0.0219(14) 4 1 d
C5n C 0.17550(6) 0.84030(7) 0.46068(3) Uani 0.0224(14) 4 1 d
C6n C 0.22701(5) 0.83677(12) 0.42775(3) Uani 0.0190(16) 4 1 d
H1c3n H 0.026803 0.828736 0.393776 Uani 0.026(3) 4 1 d
H1c4n H 0.067676 0.839853 0.471293 Uani 0.031(3) 4 1 d
H1c5n H 0.190915 0.844825 0.492378 Uani 0.032(3) 4 1 d
H1c6n H 0.277592 0.838768 0.436053 Uani 0.027(3) 4 1 d
C1o C 0.03487(4) 0.95116(3) 0.43006(3) Uani 0.0149(15) 4 1 d
C2o C 0.07136(4) 0.94934(3) 0.38988(3) Uani 0.0150(15) 4 1 d
C3o C 0.14564(5) 0.95409(4) 0.39123(3) Uani 0.0183(16) 4 1 d
C4o C 0.18188(4) 0.96070(3) 0.43404(4) Uani 0.0213(15) 4 1 d
C5o C 0.14468(4) 0.96249(3) 0.47433(4) Uani 0.0214(15) 4 1 d
C6o C 0.06970(5) 0.95770(4) 0.47299(3) Uani 0.0184(17) 4 1 d
H1c3o H 0.171234 0.952874 0.363645 Uani 0.028(3) 4 1 d
H1c4o H 0.233267 0.964088 0.435896 Uani 0.034(3) 4 1 d
H1c5o H 0.170968 0.96708 0.503323 Uani 0.034(3) 4 1 d
H1c6o H 0.043718 0.958873 0.500413 Uani 0.028(4) 4 1 d
C1p C 0.19497(6) 0.56456(8) 0.38341(3) Uani 0.0120(14) 4 0.8763(8) d
C2p C 0.12249(7) 0.57482(8) 0.38687(3) Uani 0.0122(14) 4 0.8763(8) d
C3p C 0.09723(7) 0.58996(15) 0.42818(4) Uani 0.0163(15) 4 0.8763(8) d
C4p C 0.14691(7) 0.59443(8) 0.46571(3) Uani 0.0194(14) 4 0.8763(8) d
C5p C 0.21982(7) 0.58402(8) 0.46191(3) Uani 0.0213(14) 4 0.8763(8) d
C6p C 0.24533(7) 0.56874(15) 0.42022(4) Uani 0.0179(16) 4 0.8763(8) d
H1c3p H 0.047271 0.597111 0.430854 Uani 0.021(3) 4 0.8763(8) d
H1c4p H 0.130799 0.604844 0.494671 Uani 0.025(3) 4 0.8763(8) d
H1c5p H 0.25282 0.58741 0.488284 Uani 0.029(3) 4 0.8763(8) d
H1c6p H 0.295197 0.561513 0.417268 Uani 0.023(3) 4 0.8763(8) d
C1q C 0.1895(3) 0.5644(4) 0.37939(17) Uani 0.03(2) 4 0.1237(8) d
C2q C 0.1220(3) 0.5697(4) 0.39667(17) Uani 0.02(2) 4 0.1237(8) d
C3q C 0.11516(17) 0.5860(7) 0.4411(2) Uani 0.02(2) 4 0.1237(8) d
C4q C 0.1781(3) 0.5967(4) 0.46743(16) Uani 0.02(2) 4 0.1237(8) d
C5q C 0.2459(3) 0.5912(4) 0.44974(17) Uani 0.02(2) 4 0.1237(8) d
C6q C 0.25275(17) 0.5749(7) 0.4049(3) Uani 0.03(2) 4 0.1237(8) d
H1c3q H 0.068747 0.589734 0.45326 Uani 0.06(5) 4 0.1237(8) d
H1c4q H 0.174854 0.607984 0.498248 Uani 0.06(4) 4 0.1237(8) d
H1c5q H 0.288284 0.598875 0.468625 Uani 0.06(4) 4 0.1237(8) d
H1c6q H 0.298962 0.571009 0.392488 Uani 0.07(5) 4 0.1237(8) d

loop_
_atom_site_aniso_label
_atom_site_aniso_type_symbol
_atom_site_aniso_U_11
_atom_site_aniso_U_22
_atom_site_aniso_U_33
_atom_site_aniso_U_12
_atom_site_aniso_U_13
_atom_site_aniso_U_23
Na1 Na 0.0101(2) 0.0193(2) 0.0183(2) 0.00201(17) 0.00348(17) 0.00084(19)
Na2 Na 0.0111(2) 0.0178(2) 0.0173(2) -0.00145(17) 0.00312(17) -0.00012(18)
Na3 Na 0.0113(2) 0.0186(2) 0.0159(2) 0.00063(17) 0.00248(17) 0.00065(18)
Na4 Na 0.0112(2) 0.0173(2) 0.0179(2) 0.00030(17) 0.00275(17) 0.00009(18)
Na5 Na 0.0115(2) 0.0161(2) 0.0192(2) 0.00089(17) 0.00303(17) -0.00016(18)
Na6 Na 0.0117(2) 0.0152(2) 0.0198(2) -0.00024(17) 0.00218(17) -0.00003(18)
Na7 Na 0.0106(2) 0.0186(2) 0.0182(2) 0.00179(17) 0.00176(17) -0.00061(19)
Na8 Na 0.0145(2) 0.0196(3) 0.0196(2) 0.00294(18) 0.00151(18) -0.0028(2)
Na9 Na 0.0115(2) 0.0157(2) 0.0198(2) -0.00040(17) 0.00297(17) 0.00040(19)
Na10 Na 0.0121(2) 0.0193(2) 0.0195(2) 0.00000(18) 0.00378(17) -0.00065(19)
Na11 Na 0.0114(2) 0.0234(3) 0.0162(2) 0.00050(18) 0.00146(17) -0.0011(2)
Na12 Na 0.0118(2) 0.0266(3) 0.0337(3) -0.0001(2) 0.0017(2) -0.0117(2)
Na13 Na 0.0104(2) 0.0215(3) 0.0191(2) -0.00122(18) 0.00393(17) 0.0009(2)
Na14 Na 0.0114(2) 0.0184(3) 0.0176(3) 0.0009(2) 0.00116(19) -0.0016(2)
Na16 Na 0.0120(3) 0.0330(4) 0.0191(3) -0.0018(2) 0.0044(2) -0.0060(3)
Na18 Na 0.0178(3) 0.0182(3) 0.0165(3) 0.0009(2) 0.0001(2) 0.0000(2)
O10w O 0.0121(4) 0.0191(4) 0.0214(4) 0.0007(3) 0.0055(3) 0.0014(3)
O11w O 0.0189(4) 0.0194(4) 0.0163(4) 0.0006(3) 0.0004(3) -0.0015(3)
O12w O 0.0303(5) 0.0223(5) 0.0247(5) 0.0000(4) -0.0030(4) -0.0021(4)
O13w O 0.0112(4) 0.0188(4) 0.0212(4) 0.0003(3) 0.0044(3) -0.0022(3)
O14w O 0.0117(3) 0.0185(4) 0.0179(4) 0.0001(3) 0.0027(3) -0.0004(3)
O15w O 0.0126(4) 0.0177(4) 0.0181(4) -0.0001(3) 0.0027(3) -0.0003(3)
O16w O 0.0264(5) 0.0191(5) 0.0236(5) -0.0009(4) -0.0030(4) -0.0013(4)
O17w O 0.0239(5) 0.0221(5) 0.0245(5) 0.0015(4) -0.0028(4) 0.0006(4)
O18w O 0.0119(3) 0.0183(4) 0.0172(4) -0.0010(3) 0.0012(3) -0.0008(3)
O19w O 0.0280(5) 0.0229(5) 0.0407(7) -0.0069(4) -0.0129(5) 0.0086(5)
O20w O 0.0134(4) 0.0183(4) 0.0194(4) 0.0000(3) 0.0018(3) 0.0001(3)
O21w O 0.0132(4) 0.0184(4) 0.0234(5) -0.0010(3) 0.0062(3) 0.0006(4)
O22w O 0.0316(5) 0.0213(5) 0.0266(5) -0.0002(4) -0.0042(4) 0.0034(4)
O23w O 0.0170(4) 0.0177(4) 0.0193(4) 0.0000(3) 0.0038(3) -0.0001(3)
O24w O 0.0366(6) 0.0200(5) 0.0278(6) -0.0010(4) -0.0079(4) -0.0002(4)
O25w O 0.0170(4) 0.0233(5) 0.0176(4) 0.0064(3) 0.0028(3) 0.0007(3)
O26w O 0.0184(4) 0.0178(4) 0.0166(4) -0.0003(3) 0.0061(3) 0.0004(3)
O27w O 0.0359(6) 0.0203(5) 0.0268(5) 0.0030(4) -0.0086(4) -0.0005(4)
O28w O 0.0125(4) 0.0183(4) 0.0184(4) 0.0002(3) 0.0028(3) 0.0001(3)
O29w O 0.0166(4) 0.0176(4) 0.0171(4) -0.0001(3) 0.0032(3) -0.0002(3)
O30w O 0.0120(3) 0.0173(4) 0.0179(4) 0.0012(3) 0.0015(3) -0.0002(3)
O31w O 0.0202(5) 0.0199(5) 0.0298(6) -0.0034(4) 0.0070(4) 0.0000(4)
O32w O 0.0124(4) 0.0178(4) 0.0202(4) -0.0009(3) 0.0049(3) -0.0011(3)
O33w O 0.0129(4) 0.0187(4) 0.0201(4) 0.0006(3) 0.0029(3) 0.0031(3)
O34w O 0.0163(4) 0.0221(5) 0.0201(4) 0.0022(3) -0.0022(3) -0.0009(4)
O35w O 0.0215(5) 0.0209(5) 0.0326(6) -0.0035(4) 0.0017(4) -0.0009(4)
O36w O 0.0119(4) 0.0222(5) 0.0184(5) 0.0021(4) 0.0044(4) 0.0007(4)
O38w O 0.0156(5) 0.0201(5) 0.0182(5) -0.0003(4) 0.0014(4) -0.0027(4)
O40w O 0.0385(7) 0.0240(6) 0.0241(6) 0.0135(5) -0.0118(6) -0.0074(5)
O42w O 0.0216(5) 0.0219(6) 0.0257(6) -0.0025(4) -0.0015(4) 0.0024(5)
S11 S 0.01001(10) 0.01620(12) 0.01459(12) -0.00011(9) 0.00217(9) 0.00057(10)
O11 O 0.0168(4) 0.0202(4) 0.0216(4) -0.0053(3) 0.0029(3) 0.0016(3)
O21 O 0.0159(4) 0.0197(4) 0.0191(4) 0.0033(3) 0.0045(3) -0.0016(3)
O31 O 0.0171(4) 0.0213(4) 0.0145(4) 0.0019(3) 0.0047(3) 0.0012(3)
N11 N 0.0112(4) 0.0206(5) 0.0147(4) 0.0012(3) 0.0021(3) 0.0005(4)
C71 C 0.0124(4) 0.0145(5) 0.0147(5) 0.0013(4) 0.0021(3) 0.0001(4)
S12 S 0.01240(11) 0.01587(13) 0.01776(13) 0.00281(9) 0.00463(9) 0.00160(10)
O12 O 0.0132(4) 0.0222(5) 0.0273(5) -0.0027(3) 0.0035(3) 0.0060(4)
O22 O 0.0310(5) 0.0224(5) 0.0297(6) 0.0122(4) 0.0127(4) 0.0003(4)
O32 O 0.0120(4) 0.0233(5) 0.0241(5) -0.0013(3) -0.0030(3) 0.0050(4)
N12 N 0.0153(4) 0.0213(5) 0.0167(5) -0.0002(4) 0.0021(3) 0.0018(4)
C72 C 0.0132(5) 0.0151(5) 0.0175(5) -0.0009(4) 0.0003(4) 0.0016(4)
S13 S 0.01084(11) 0.01675(13) 0.01331(12) 0.00032(9) 0.00296(9) 0.00053(9)
O13 O 0.0137(4) 0.0223(5) 0.0206(4) -0.0046(3) 0.0025(3) 0.0023(3)
O23 O 0.0184(4) 0.0205(4) 0.0177(4) 0.0045(3) 0.0055(3) -0.0014(3)
O33 O 0.0121(4) 0.0280(5) 0.0139(4) 0.0026(3) 0.0041(3) 0.0005(3)
N13 N 0.0095(4) 0.0206(5) 0.0147(4) 0.0018(3) 0.0022(3) 0.0002(4)
C73 C 0.0104(4) 0.0174(5) 0.0143(5) 0.0011(4) 0.0026(3) -0.0001(4)
S14 S 0.01073(11) 0.01817(13) 0.02226(14) 0.00328(10) 0.00680(10) 0.00356(11)
O14 O 0.0131(4) 0.0218(5) 0.0397(6) 0.0006(3) 0.0112(4) 0.0077(4)
O24 O 0.0155(4) 0.0202(4) 0.0248(5) 0.0055(3) 0.0071(3) -0.0003(4)
O34 O 0.0117(4) 0.0286(5) 0.0232(5) 0.0073(3) 0.0023(3) -0.0001(4)
N14 N 0.0140(4) 0.0229(5) 0.0195(5) 0.0060(4) 0.0067(4) 0.0039(4)
C74 C 0.0117(4) 0.0180(5) 0.0184(5) 0.0032(4) 0.0044(4) 0.0004(4)
S15 S 0.01051(11) 0.02178(14) 0.01436(12) 0.00022(10) 0.00236(9) 0.00256(10)
O15 O 0.0173(4) 0.0286(5) 0.0218(5) -0.0087(4) 0.0004(3) 0.0047(4)
O25 O 0.0190(4) 0.0297(5) 0.0188(4) 0.0092(4) 0.0057(3) 0.0023(4)
O35 O 0.0206(4) 0.0365(6) 0.0168(4) 0.0022(4) 0.0078(3) 0.0007(4)
N15 N 0.0127(4) 0.0250(5) 0.0149(4) 0.0000(4) 0.0018(3) 0.0017(4)
C75 C 0.0151(5) 0.0191(5) 0.0156(5) 0.0008(4) 0.0041(4) -0.0013(4)
S16 S 0.01154(11) 0.01673(13) 0.01923(13) -0.00247(9) 0.00598(9) -0.00269(10)
O16 O 0.0227(5) 0.0195(5) 0.0293(5) -0.0082(4) 0.0128(4) -0.0041(4)
O26 O 0.0142(4) 0.0241(5) 0.0289(5) 0.0007(3) 0.0091(3) -0.0064(4)
O36 O 0.0110(4) 0.0243(5) 0.0274(5) 0.0005(3) -0.0018(3) -0.0039(4)
N16 N 0.0154(4) 0.0200(5) 0.0191(5) -0.0006(4) 0.0025(4) -0.0009(4)
C76 C 0.0110(4) 0.0152(5) 0.0207(5) 0.0001(4) 0.0014(4) -0.0021(4)
S17 S 0.00936(10) 0.01696(13) 0.01515(12) -0.00045(9) 0.00331(9) -0.00014(10)
O17 O 0.0141(4) 0.0208(4) 0.0227(4) -0.0047(3) 0.0051(3) 0.0009(3)
O27 O 0.0165(4) 0.0188(4) 0.0208(4) 0.0035(3) 0.0049(3) -0.0011(3)
O37 O 0.0127(4) 0.0255(5) 0.0150(4) -0.0024(3) 0.0048(3) -0.0018(3)
N17 N 0.0089(4) 0.0232(5) 0.0163(4) -0.0011(3) 0.0032(3) -0.0008(4)
C77 C 0.0110(4) 0.0175(5) 0.0165(5) -0.0019(4) 0.0032(4) -0.0013(4)
S18 S 0.01005(11) 0.01477(12) 0.01633(12) -0.00053(9) 0.00287(9) -0.00001(10)
O18 O 0.0151(4) 0.0186(4) 0.0252(5) -0.0053(3) 0.0021(3) 0.0021(4)
O28 O 0.0173(4) 0.0196(4) 0.0234(5) 0.0040(3) 0.0036(3) -0.0033(4)
O38 O 0.0111(3) 0.0189(4) 0.0201(4) -0.0001(3) -0.0010(3) 0.0009(3)
N18 N 0.0123(4) 0.0208(5) 0.0154(4) -0.0012(3) 0.0022(3) 0.0008(4)
C78 C 0.0114(4) 0.0138(5) 0.0174(5) -0.0003(3) 0.0014(4) -0.0004(4)
S19 S 0.00909(10) 0.01484(12) 0.01801(13) 0.00014(9) 0.00121(9) -0.00108(10)
O19 O 0.0149(4) 0.0181(4) 0.0267(5) 0.0052(3) -0.0005(3) -0.0039(4)
O29 O 0.0149(4) 0.0208(5) 0.0278(5) -0.0057(3) 0.0020(3) 0.0022(4)
O39 O 0.0092(3) 0.0189(4) 0.0194(4) 0.0003(3) -0.0003(3) -0.0008(3)
N19 N 0.0106(4) 0.0201(5) 0.0162(4) 0.0005(3) 0.0015(3) -0.0014(4)
C79 C 0.0104(4) 0.0142(5) 0.0157(5) 0.0009(3) 0.0011(3) -0.0001(4)
S110 S 0.01023(11) 0.01868(13) 0.01535(12) -0.00157(9) 0.00331(9) -0.00193(10)
O110 O 0.0151(4) 0.0252(5) 0.0225(5) 0.0055(3) 0.0029(3) -0.0027(4)
O210 O 0.0201(4) 0.0236(5) 0.0214(5) -0.0084(4) 0.0073(3) -0.0013(4)
O310 O 0.0143(4) 0.0225(4) 0.0153(4) -0.0035(3) 0.0052(3) -0.0032(3)
N110 N 0.0106(4) 0.0238(5) 0.0163(4) -0.0031(3) 0.0033(3) -0.0034(4)
C710 C 0.0110(4) 0.0164(5) 0.0163(5) -0.0025(4) 0.0034(4) -0.0012(4)
S111 S 0.00894(10) 0.01438(12) 0.01471(12) 0.00018(9) 0.00407(8) -0.00019(9)
O111 O 0.0111(3) 0.0210(4) 0.0226(4) 0.0046(3) 0.0052(3) -0.0017(3)
O211 O 0.0125(3) 0.0163(4) 0.0214(4) -0.0019(3) 0.0051(3) 0.0024(3)
O311 O 0.0118(4) 0.0224(4) 0.0192(4) -0.0036(3) -0.0009(3) 0.0003(3)
N111 N 0.0122(4) 0.0180(5) 0.0136(4) -0.0007(3) 0.0030(3) -0.0008(3)
C711 C 0.0113(4) 0.0146(5) 0.0137(5) -0.0006(3) 0.0016(3) 0.0008(4)
S112 S 0.01244(11) 0.01734(13) 0.01767(13) 0.00102(10) 0.00671(9) 0.00025(10)
O112 O 0.0165(4) 0.0213(5) 0.0259(5) 0.0058(3) 0.0074(3) -0.0001(4)
O212 O 0.0198(4) 0.0190(4) 0.0239(5) -0.0022(3) 0.0094(3) 0.0020(4)
O312 O 0.0147(4) 0.0314(5) 0.0172(4) -0.0020(4) 0.0074(3) -0.0015(4)
N112 N 0.0104(4) 0.0226(5) 0.0175(5) -0.0007(3) 0.0045(3) -0.0007(4)
C712 C 0.0117(4) 0.0173(5) 0.0173(5) 0.0003(4) 0.0047(4) 0.0002(4)
S114 S 0.00924(11) 0.02257(14) 0.01352(12) 0.00042(10) 0.00286(9) -0.00162(10)
O114 O 0.0153(4) 0.0308(5) 0.0203(4) 0.0088(4) 0.0036(3) -0.0033(4)
O214 O 0.0179(4) 0.0274(5) 0.0190(4) -0.0088(4) 0.0056(3) -0.0034(4)
O314 O 0.0169(4) 0.0278(5) 0.0160(4) -0.0013(3) 0.0068(3) -0.0016(4)
N114 N 0.0105(4) 0.0247(5) 0.0146(4) 0.0021(3) 0.0018(3) -0.0008(4)
C714 C 0.0129(4) 0.0170(5) 0.0144(5) 0.0014(4) 0.0039(4) -0.0003(4)
S115 S 0.00816(10) 0.01469(12) 0.01629(12) 0.00025(9) 0.00207(9) 0.00021(9)
O115 O 0.0151(4) 0.0191(4) 0.0261(5) 0.0062(3) 0.0027(3) -0.0012(4)
O215 O 0.0115(3) 0.0191(4) 0.0230(4) -0.0043(3) 0.0012(3) 0.0035(3)
O315 O 0.0091(3) 0.0190(4) 0.0208(4) -0.0007(3) -0.0001(3) 0.0002(3)
N115 N 0.0107(4) 0.0186(5) 0.0149(4) -0.0009(3) 0.0029(3) -0.0009(3)
C715 C 0.0098(4) 0.0130(5) 0.0174(5) -0.0006(3) 0.0026(3) 0.0002(4)
S116 S 0.01177(11) 0.01743(13) 0.01528(12) -0.00027(9) 0.00256(9) -0.00085(10)
O116 O 0.0161(4) 0.0233(5) 0.0225(5) 0.0054(3) 0.0034(3) -0.0025(4)
O216 O 0.0211(4) 0.0219(5) 0.0198(4) -0.0065(3) 0.0046(3) 0.0011(4)
O316 O 0.0177(4) 0.0216(4) 0.0156(4) -0.0001(3) 0.0047(3) 0.0005(3)
N116 N 0.0115(4) 0.0221(5) 0.0159(4) -0.0008(3) 0.0021(3) -0.0006(4)
C716 C 0.0136(5) 0.0151(5) 0.0156(5) 0.0003(4) 0.0028(4) 0.0005(4)
Na15 Na 0.0131(18) 0.021(2) 0.023(2) -0.0026(15) -0.0013(15) -0.0013(17)
Na17 Na 0.019(2) 0.052(4) 0.028(3) 0.002(2) 0.0078(19) -0.008(3)
Na19 Na 0.025(2) 0.055(4) 0.023(3) 0.015(2) 0.0008(19) 0.010(2)
O37w O 0.015(4) 0.021(4) 0.074(8) 0.000(3) -0.008(5) -0.015(5)
O43w O 0.015(3) 0.020(4) 0.035(5) 0.003(3) -0.002(3) -0.001(3)
O41w O 0.012(3) 0.031(5) 0.041(6) -0.001(3) -0.001(3) -0.011(4)
O39w O 0.020(4) 0.023(4) 0.024(4) -0.007(3) 0.006(3) 0.004(3)
S1dia S 0.01156(18) 0.01352(17) 0.01469(19) 0.00112(16) 0.00468(17) -0.00004(13)
O1dia O 0.0230(5) 0.0185(5) 0.0277(6) 0.0000(4) 0.0159(5) 0.0028(4)
O2dia O 0.0125(7) 0.0119(7) 0.0198(9) 0.0012(8) 0.0053(7) -0.0021(6)
O3dia O 0.0096(4) 0.0281(6) 0.0328(6) 0.0053(4) -0.0038(4) -0.0084(5)
N1dia N 0.0155(6) 0.0228(6) 0.0156(5) 0.0060(5) -0.0001(4) -0.0032(5)
C7dia C 0.0104(5) 0.0178(6) 0.0180(6) 0.0024(4) 0.0001(4) -0.0031(5)
S1dib S 0.043(3) 0.0172(14) 0.0159(14) -0.002(2) 0.004(2) -0.0017(10)
O1dib O 0.0230(5) 0.0185(5) 0.0277(6) 0.0000(4) 0.0159(5) 0.0028(4)
O2dib O 0.031(10) 0.029(9) 0.025(7) -0.013(5) -0.002(6) -0.008(5)
O3dib O 0.0096(4) 0.0281(6) 0.0328(6) 0.0053(4) -0.0038(4) -0.0084(5)
N1dib N 0.014(4) 0.042(6) 0.017(4) 0.019(4) -0.001(3) -0.003(4)
C7dib C 0.009(4) 0.033(6) 0.021(5) 0.007(4) -0.008(3) -0.006(4)
C1a C 0.0125(3) 0.015(3) 0.0150(4) 0.0006(6) 0.0013(3) 0.0012(8)
C2a C 0.0115(3) 0.014(3) 0.0163(4) 0.0005(6) 0.0023(3) 0.0005(8)
C3a C 0.0115(4) 0.018(4) 0.0230(3) 0.0006(7) 0.0031(3) 0.0006(8)
C4a C 0.0121(3) 0.020(3) 0.0284(4) 0.0006(6) -0.0013(3) 0.0024(8)
C5a C 0.0164(3) 0.021(3) 0.0234(4) -0.0005(6) -0.0047(3) 0.0036(8)
C6a C 0.0169(5) 0.019(4) 0.0166(3) -0.0005(7) -0.0012(3) 0.0025(8)
H1c3a H 0.0132(9) 0.020(8) 0.0263(5) 0.0000(15) 0.0065(6) -0.0004(16)
H1c4a H 0.0120(6) 0.022(7) 0.0376(8) 0.0006(12) -0.0021(5) 0.0029(16)
H1c5a H 0.0211(6) 0.023(7) 0.0272(8) -0.0019(12) -0.0090(5) 0.0054(16)
H1c6a H 0.0221(10) 0.022(8) 0.0155(6) -0.0017(15) -0.0007(6) 0.0029(17)
C1b C 0.0110(4) 0.014(4) 0.0167(3) 0.0003(6) 0.0022(3) 0.0010(7)
C2b C 0.0109(4) 0.014(4) 0.0167(3) -0.0006(6) 0.0019(3) 0.0009(7)
C3b C 0.0125(3) 0.018(4) 0.0200(5) -0.0008(5) 0.0046(2) 0.0012(8)
C4b C 0.0191(4) 0.019(4) 0.0175(3) -0.0013(6) 0.0057(3) 0.0009(7)
C5b C 0.0200(4) 0.020(4) 0.0163(3) -0.0008(6) 0.0007(3) 0.0019(7)
C6b C 0.0136(3) 0.019(4) 0.0189(5) 0.0007(5) -0.0002(2) 0.0024(8)
H1c3b H 0.0123(3) 0.027(9) 0.0270(11) -0.0003(10) 0.0061(3) 0.0034(17)
H1c4b H 0.0258(8) 0.027(7) 0.0202(5) -0.0018(12) 0.0099(5) 0.0018(14)
H1c5b H 0.0278(8) 0.029(7) 0.0174(5) -0.0012(12) -0.0016(5) 0.0042(14)
H1c6b H 0.0141(3) 0.029(9) 0.0251(11) 0.0021(10) -0.0020(3) 0.0053(18)
C1c C 0.0125(4) 0.015(4) 0.0146(4) -0.0003(9) 0.0017(3) 0.0007(7)
C2c C 0.0107(4) 0.016(4) 0.0153(4) 0.0003(9) 0.0015(3) 0.0003(7)
C3c C 0.0107(4) 0.021(4) 0.0195(3) 0.0002(9) 0.0008(3) 0.0009(8)
C4c C 0.0129(4) 0.023(4) 0.0222(4) -0.0013(9) -0.0026(3) 0.0035(7)
C5c C 0.0172(4) 0.022(4) 0.0185(4) -0.0036(9) -0.0032(3) 0.0042(7)
C6c C 0.0169(5) 0.019(4) 0.0150(4) -0.0028(10) 0.0005(3) 0.0020(8)
H1c3c H 0.0108(9) 0.034(9) 0.0224(6) 0.002(2) 0.0026(7) 0.0010(16)
H1c4c H 0.0134(7) 0.037(8) 0.0284(8) 0.0001(17) -0.0042(5) 0.0063(14)
H1c5c H 0.0221(7) 0.036(8) 0.0204(8) -0.0050(17) -0.0058(5) 0.0077(14)
H1c6c H 0.0212(9) 0.031(9) 0.0149(6) -0.003(2) 0.0022(7) 0.0029(16)
C1d C 0.0116(4) 0.015(4) 0.0216(3) 0.0009(9) 0.0028(3) 0.0010(5)
C2d C 0.0118(4) 0.016(4) 0.0179(3) 0.0014(9) 0.0039(3) 0.0000(5)
C3d C 0.0173(3) 0.021(4) 0.0186(5) 0.0029(9) 0.0062(2) -0.0009(6)
C4d C 0.0274(5) 0.025(4) 0.0174(3) 0.0043(9) 0.0042(3) -0.0016(5)
C5d C 0.0265(5) 0.023(4) 0.0204(3) 0.0031(9) -0.0030(3) -0.0016(5)
C6d C 0.0160(3) 0.019(5) 0.0255(5) 0.0012(10) -0.0022(2) 0.0002(6)
H1c3d H 0.0183(5) 0.035(9) 0.0228(11) 0.0060(19) 0.0097(4) 0.0009(13)
H1c4d H 0.0389(9) 0.041(8) 0.0181(4) 0.0092(18) 0.0081(5) -0.0002(10)
H1c5d H 0.0369(9) 0.038(8) 0.0226(4) 0.0069(18) -0.0074(5) -0.0009(10)
H1c6d H 0.0161(5) 0.030(10) 0.0344(11) 0.003(2) -0.0043(4) 0.0028(13)
C1e C 0.0124(3) 0.016(5) 0.0157(4) -0.0003(6) 0.0025(3) 0.0012(10)
C2e C 0.0120(3) 0.016(5) 0.0177(4) -0.0001(6) 0.0039(3) -0.0008(10)
C3e C 0.0120(4) 0.019(5) 0.0232(4) -0.0001(6) 0.0037(3) -0.0014(11)
C4e C 0.0128(3) 0.022(5) 0.0260(4) -0.0004(6) 0.0002(3) 0.0005(10)
C5e C 0.0150(3) 0.023(5) 0.0221(4) -0.0009(6) -0.0017(3) 0.0027(10)
C6e C 0.0146(4) 0.021(5) 0.0172(4) -0.0008(6) 0.0004(3) 0.0031(11)
H1c3e H 0.0124(8) 0.048(10) 0.0268(7) 0.0007(13) 0.0060(6) 0.002(2)
H1c4e H 0.0130(6) 0.054(9) 0.0323(8) 0.0004(11) -0.0008(5) 0.0049(19)
H1c5e H 0.0177(6) 0.056(9) 0.0246(8) -0.0008(11) -0.0042(5) 0.0087(19)
H1c6e H 0.0167(8) 0.052(11) 0.0167(8) -0.0006(13) 0.0005(7) 0.009(2)
C1f C 0.0108(4) 0.017(4) 0.0185(3) -0.0007(7) 0.0028(3) -0.0018(7)
C2f C 0.0108(4) 0.015(4) 0.0187(3) -0.0007(7) 0.0035(3) -0.0015(7)
C3f C 0.0161(3) 0.019(5) 0.0227(5) -0.0024(7) 0.0083(2) -0.0020(8)
C4f C 0.0280(4) 0.021(4) 0.0193(3) -0.0018(7) 0.0083(3) -0.0003(7)
C5f C 0.0273(4) 0.025(4) 0.0184(3) 0.0014(7) -0.0004(3) -0.0003(7)
C6f C 0.0153(3) 0.025(5) 0.0216(5) 0.0008(7) -0.0012(2) -0.0023(9)
H1c3f H 0.0167(3) 0.039(10) 0.0319(11) -0.0065(14) 0.0113(3) -0.0014(18)
H1c4f H 0.0416(9) 0.041(9) 0.0226(5) -0.0062(14) 0.0137(5) 0.0028(14)
H1c5f H 0.0399(9) 0.049(9) 0.0207(5) 0.0011(14) -0.0054(5) 0.0031(14)
H1c6f H 0.0154(3) 0.050(10) 0.0300(11) -0.0012(15) -0.0045(4) -0.0018(18)
C1g C 0.0110(4) 0.016(5) 0.0163(4) -0.0008(9) 0.0030(3) 0.0003(7)
C2g C 0.0102(4) 0.017(5) 0.0167(4) -0.0007(9) 0.0030(3) -0.0010(7)
C3g C 0.0103(4) 0.021(6) 0.0207(3) 0.0001(10) 0.0032(3) -0.0003(8)
C4g C 0.0114(4) 0.027(5) 0.0236(4) -0.0003(9) 0.0002(3) 0.0030(7)
C5g C 0.0150(4) 0.028(5) 0.0199(4) -0.0021(9) -0.0010(3) 0.0037(8)
C6g C 0.0148(5) 0.022(6) 0.0166(3) -0.0017(10) 0.0021(3) 0.0017(8)
H1c3g H 0.0117(9) 0.060(12) 0.0237(5) 0.005(2) 0.0057(6) 0.0019(16)
H1c4g H 0.0120(7) 0.073(10) 0.0301(8) 0.0042(18) -0.0006(5) 0.0087(15)
H1c5g H 0.0196(7) 0.076(10) 0.0220(8) 0.0003(18) -0.0033(5) 0.0096(15)
H1c6g H 0.0192(9) 0.063(12) 0.0168(6) 0.001(2) 0.0038(7) 0.0053(17)
C1h C 0.0112(4) 0.015(4) 0.0163(3) -0.0003(5) 0.0017(3) -0.0002(6)
C2h C 0.0108(4) 0.014(4) 0.0166(3) -0.0007(5) 0.0024(3) -0.0004(6)
C3h C 0.0126(3) 0.020(4) 0.0192(5) -0.0016(4) 0.0045(2) -0.0005(7)
C4h C 0.0182(4) 0.022(4) 0.0179(3) -0.0030(5) 0.0057(2) -0.0003(6)
C5h C 0.0200(4) 0.022(4) 0.0160(3) -0.0022(5) 0.0021(3) 0.0006(6)
C6h C 0.0149(3) 0.020(5) 0.0170(5) -0.0004(4) 0.0001(2) 0.0006(8)
H1c3h H 0.0121(3) 0.036(9) 0.0238(10) -0.0011(8) 0.0053(3) 0.0012(16)
H1c4h H 0.0226(8) 0.039(8) 0.0206(5) -0.0041(10) 0.0090(5) 0.0012(12)
H1c5h H 0.0266(8) 0.037(8) 0.0165(5) -0.0026(10) 0.0012(5) 0.0032(12)
H1c6h H 0.0158(3) 0.036(10) 0.0201(10) 0.0009(8) -0.0020(3) 0.0031(16)
C1i C 0.0121(4) 0.016(5) 0.0168(3) 0.0006(4) 0.0002(2) -0.0010(6)
C2i C 0.0117(4) 0.015(5) 0.0157(3) 0.0009(4) 0.0013(2) -0.0003(6)
C3i C 0.0148(2) 0.019(5) 0.0180(5) 0.0010(4) 0.0040(2) 0.0003(7)
C4i C 0.0227(4) 0.021(5) 0.0165(3) 0.0010(4) 0.0046(2) -0.0001(6)
C5i C 0.0242(4) 0.022(5) 0.0159(3) 0.0003(4) -0.0009(3) -0.0011(6)
C6i C 0.0166(2) 0.020(5) 0.0186(5) 0.0001(4) -0.0027(2) -0.0015(7)
H1c3i H 0.0142(3) 0.044(10) 0.0232(10) 0.0011(5) 0.0056(3) -0.0021(14)
H1c4i H 0.0296(8) 0.049(9) 0.0189(4) 0.0013(9) 0.0088(5) -0.0030(11)
H1c5i H 0.0329(8) 0.049(9) 0.0169(5) -0.0001(9) -0.0032(5) -0.0048(11)
H1c6i H 0.0173(3) 0.047(11) 0.0242(11) -0.0006(5) -0.0056(3) -0.0052(15)
C1j C 0.0123(4) 0.015(5) 0.0153(4) -0.0002(8) 0.0023(3) -0.0006(10)
C2j C 0.0110(4) 0.015(5) 0.0160(4) -0.0006(8) 0.0023(3) -0.0009(10)
C3j C 0.0108(4) 0.020(5) 0.0190(4) 0.0001(9) 0.0018(3) -0.0010(11)
C4j C 0.0123(4) 0.022(5) 0.0208(4) 0.0007(8) -0.0008(3) -0.0013(10)
C5j C 0.0156(4) 0.021(5) 0.0182(4) 0.0015(8) -0.0016(3) -0.0018(10)
C6j C 0.0155(4) 0.019(5) 0.0157(4) 0.0013(9) 0.0011(4) -0.0013(11)
H1c3j H 0.0112(9) 0.054(10) 0.0217(7) -0.0030(19) 0.0037(7) -0.006(2)
H1c4j H 0.0127(7) 0.059(9) 0.0259(9) -0.0026(16) -0.0016(6) -0.006(2)
H1c5j H 0.0194(7) 0.056(9) 0.0203(9) -0.0009(17) -0.0033(6) -0.008(2)
H1c6j H 0.0190(9) 0.053(11) 0.0162(7) -0.001(2) 0.0026(7) -0.006(2)
C1k C 0.0100(5) 0.014(3) 0.0147(3) -0.0004(10) 0.0028(3) -0.0003(5)
C2k C 0.0097(5) 0.014(3) 0.0137(3) 0.0001(10) 0.0028(3) 0.0007(5)
C3k C 0.0114(4) 0.018(4) 0.0158(4) 0.0002(10) 0.0047(3) 0.0014(6)
C4k C 0.0176(5) 0.020(3) 0.0143(3) 0.0004(10) 0.0055(3) 0.0010(5)
C5k C 0.0188(5) 0.019(3) 0.0138(3) -0.0001(10) 0.0012(3) -0.0002(5)
C6k C 0.0129(4) 0.017(4) 0.0164(4) -0.0008(10) 0.0004(3) -0.0009(6)
H1c3k H 0.0113(6) 0.023(8) 0.0206(9) -0.001(2) 0.0059(4) 0.0015(13)
H1c4k H 0.0238(9) 0.026(7) 0.0163(4) -0.0002(19) 0.0092(5) 0.0010(10)
H1c5k H 0.0262(9) 0.024(7) 0.0145(4) -0.0009(19) -0.0006(5) -0.0012(10)
H1c6k H 0.0137(6) 0.022(8) 0.0215(9) -0.002(2) -0.0013(4) -0.0023(14)
C1l C 0.0161(5) 0.016(4) 0.0166(4) 0.0017(10) 0.0050(3) 0.0004(9)
C2l C 0.0125(5) 0.015(4) 0.0168(4) 0.0003(10) 0.0035(3) 0.0005(9)
C3l C 0.0133(5) 0.017(4) 0.0216(4) -0.0007(11) 0.0014(4) 0.0010(10)
C4l C 0.0197(5) 0.018(4) 0.0247(4) -0.0007(10) -0.0031(3) -0.0017(9)
C5l C 0.0274(5) 0.021(4) 0.0203(4) 0.0028(10) -0.0019(4) -0.0043(9)
C6l C 0.0248(5) 0.021(4) 0.0169(4) 0.0044(11) 0.0041(4) -0.0017(10)
H1c3l H 0.0121(9) 0.028(8) 0.0254(8) -0.002(2) 0.0029(8) 0.002(2)
H1c4l H 0.0217(9) 0.028(7) 0.0323(8) -0.004(2) -0.0067(7) -0.0025(18)
H1c5l H 0.0370(9) 0.034(7) 0.0225(8) 0.003(2) -0.0051(7) -0.0085(18)
H1c6l H 0.0312(10) 0.035(8) 0.0176(8) 0.006(2) 0.0075(8) -0.002(2)
C1m C 0.0103(3) 0.016(4) 0.0153(4) -0.0001(6) 0.0024(3) -0.0001(6)
C2m C 0.0106(3) 0.016(4) 0.0164(4) -0.0002(6) 0.0032(3) 0.0000(6)
C3m C 0.0106(4) 0.020(4) 0.0218(3) -0.0012(6) 0.0040(3) -0.0017(6)
C4m C 0.0109(3) 0.024(4) 0.0247(4) -0.0009(6) 0.0003(3) -0.0040(6)
C5m C 0.0141(4) 0.023(4) 0.0196(4) 0.0005(6) -0.0015(3) -0.0030(6)
C6m C 0.0136(4) 0.019(4) 0.0157(3) 0.0002(7) 0.0015(3) -0.0009(6)
H1c3m H 0.0123(8) 0.024(8) 0.0257(6) -0.0020(14) 0.0071(6) -0.0022(12)
H1c4m H 0.0111(6) 0.032(7) 0.0321(7) -0.0013(12) -0.0009(5) -0.0070(11)
H1c5m H 0.0187(7) 0.029(7) 0.0214(7) 0.0018(12) -0.0044(5) -0.0048(11)
H1c6m H 0.0173(8) 0.022(9) 0.0154(6) 0.0005(14) 0.0029(6) -0.0008(12)
C1n C 0.0127(4) 0.014(4) 0.0159(3) -0.0001(5) 0.0016(2) 0.0005(5)
C2n C 0.0117(4) 0.014(4) 0.0173(3) 0.0004(5) 0.0034(2) 0.0006(5)
C3n C 0.0159(3) 0.019(5) 0.0214(5) 0.0008(4) 0.0076(2) 0.0010(6)
C4n C 0.0254(4) 0.022(4) 0.0193(3) 0.0018(5) 0.0094(2) 0.0015(5)
C5n C 0.0281(4) 0.023(4) 0.0159(3) 0.0018(5) 0.0034(3) 0.0002(5)
C6n C 0.0195(3) 0.021(5) 0.0166(5) 0.0002(4) -0.0004(2) -0.0004(6)
H1c3n H 0.0148(3) 0.035(10) 0.0282(10) 0.0005(7) 0.0094(3) -0.0012(13)
H1c4n H 0.0326(8) 0.039(8) 0.0230(5) 0.0026(10) 0.0148(5) 0.0004(10)
H1c5n H 0.0383(8) 0.042(8) 0.0161(5) 0.0029(10) 0.0022(5) -0.0023(10)
H1c6n H 0.0209(3) 0.038(10) 0.0202(10) -0.0005(7) -0.0040(3) -0.0035(14)
C1o C 0.0134(4) 0.015(4) 0.0167(4) 0.0003(8) 0.0016(3) -0.0012(8)
C2o C 0.0128(4) 0.015(4) 0.0177(4) 0.0001(8) 0.0023(3) 0.0001(8)
C3o C 0.0130(5) 0.019(5) 0.0232(3) -0.0009(9) 0.0031(3) 0.0003(8)
C4o C 0.0134(4) 0.023(4) 0.0272(4) -0.0008(8) -0.0007(3) -0.0015(8)
C5o C 0.0169(4) 0.024(4) 0.0228(4) 0.0004(8) -0.0032(3) -0.0024(8)
C6o C 0.0172(5) 0.020(5) 0.0177(3) 0.0004(9) -0.0002(3) -0.0021(8)
H1c3o H 0.0148(9) 0.044(10) 0.0265(5) -0.0039(19) 0.0063(6) -0.0015(16)
H1c4o H 0.0137(6) 0.052(9) 0.0352(8) -0.0038(16) -0.0011(5) -0.0052(15)
H1c5o H 0.0213(7) 0.053(9) 0.0258(8) -0.0012(16) -0.0064(5) -0.0066(15)
H1c6o H 0.0218(10) 0.046(11) 0.0173(5) -0.002(2) 0.0009(6) -0.0055(16)
C1p C 0.0066(5) 0.014(4) 0.0157(4) 0.0004(9) 0.0019(3) -0.0001(10)
C2p C 0.0075(5) 0.014(4) 0.0154(4) 0.0010(9) 0.0042(3) -0.0007(10)
C3p C 0.0156(4) 0.018(4) 0.0167(6) 0.0020(9) 0.0077(3) -0.0005(11)
C4p C 0.0270(5) 0.017(4) 0.0143(4) 0.0032(9) 0.0042(3) -0.0001(10)
C5p C 0.0244(5) 0.021(4) 0.0176(4) 0.0030(9) -0.0041(3) -0.0025(10)
C6p C 0.0120(4) 0.021(5) 0.0203(6) 0.0012(10) -0.0029(3) -0.0023(11)
H1c3p H 0.0171(5) 0.024(9) 0.0223(13) 0.0037(19) 0.0119(6) -0.002(2)
H1c4p H 0.0401(10) 0.020(8) 0.0145(7) 0.0062(19) 0.0067(6) 0.0003(19)
H1c5p H 0.0349(10) 0.029(8) 0.0217(7) 0.0059(19) -0.0107(7) -0.0056(19)
H1c6p H 0.0112(5) 0.030(10) 0.0284(13) 0.0024(19) -0.0059(6) -0.005(2)
C1q C 0.041(4) 0.02(6) 0.024(7) -0.009(5) 0.001(3) -0.011(19)
C2q C 0.027(4) 0.02(6) 0.026(7) -0.010(5) -0.014(3) 0.005(19)
C3q C 0.010(3) 0.02(7) 0.026(8) 0.002(4) -0.006(3) 0.01(2)
C4q C 0.011(4) 0.02(6) 0.016(7) 0.002(5) -0.002(3) 0.000(19)
C5q C 0.010(4) 0.03(6) 0.025(7) 0.000(5) -0.002(3) -0.006(19)
C6q C 0.024(3) 0.03(7) 0.033(8) -0.001(4) 0.009(3) -0.01(2)
H1c3q H 0.010(4) 0.11(14) 0.054(17) 0.001(8) 0.000(5) -0.01(4)
H1c4q H 0.024(9) 0.12(12) 0.027(13) -0.002(10) 0.004(6) -0.03(4)
H1c5q H 0.012(9) 0.13(12) 0.047(13) -0.008(10) -0.005(6) -0.04(4)
H1c6q H 0.033(4) 0.12(14) 0.065(17) -0.003(8) 0.025(6) -0.05(4)

loop_
_atom_type_symbol
_atom_type_scat_dispersion_real
_atom_type_scat_dispersion_imag
_atom_type_scat_source
C 0.0015 0.0009 'International Tables Vol C tables 4.2.6.8 and 6.1.1.1'
H 0.0000 0.0000 'International Tables Vol C tables 4.2.6.8 and 6.1.1.1'
N 0.0030 0.0019 'International Tables Vol C tables 4.2.6.8 and 6.1.1.1'
Na 0.0218 0.0150 'International Tables Vol C tables 4.2.6.8 and 6.1.1.1'
O 0.0056 0.0036 'International Tables Vol C tables 4.2.6.8 and 6.1.1.1'
S 0.0826 0.0763 'International Tables Vol C tables 4.2.6.8 and 6.1.1.1'

loop_
_geom_angle_atom_site_label_1
_geom_angle_atom_site_label_2
_geom_angle_atom_site_label_3
_geom_angle_site_symmetry_1
_geom_angle_site_symmetry_3
_geom_angle
Na2 Na1 Na12 . . 171.10(2)
Na2 Na1 O14w . . 93.60(3)
Na2 Na1 O15w . . 91.28(3)
Na2 Na1 O38 . . 42.24(3)
Na2 Na1 O315 . . 139.41(3)
Na2 Na1 O316 . . 46.04(2)
Na12 Na1 O14w . . 78.80(3)
Na12 Na1 O15w . . 95.85(3)
Na12 Na1 O38 . . 132.40(3)
Na12 Na1 O315 . . 45.17(3)
Na12 Na1 O316 . . 138.99(3)
O14w Na1 O15w . . 172.56(4)
O14w Na1 O38 . . 91.21(4)
O14w Na1 O315 . . 84.36(3)
O14w Na1 O316 . . 97.53(4)
O15w Na1 O38 . . 88.62(4)
O15w Na1 O315 . . 95.57(4)
O15w Na1 O316 . . 89.90(4)
O38 Na1 O315 . . 175.32(4)
O38 Na1 O316 . . 88.18(4)
O315 Na1 O316 . . 93.91(4)
Na1 Na2 Na3 . . 179.334(18)
Na1 Na2 O28w . . 90.21(3)
Na1 Na2 O30w . . 91.87(3)
Na1 Na2 O31 . . 133.81(3)
Na1 Na2 O38 . . 41.20(2)
Na1 Na2 O39 . . 137.47(3)
Na3 Na2 O28w . . 90.42(3)
Na3 Na2 O30w . . 87.51(3)
Na3 Na2 O31 . . 46.38(2)
Na3 Na2 O38 . . 139.01(3)
Na3 Na2 O39 . . 42.30(2)
O28w Na2 O30w . . 176.90(4)
O28w Na2 O31 . . 91.94(3)
O28w Na2 O38 . . 90.14(3)
O28w Na2 O39 . . 90.31(3)
O30w Na2 O31 . . 84.96(3)
O30w Na2 O38 . . 89.90(4)
O30w Na2 O39 . . 89.72(3)
O31 Na2 O38 . . 92.64(4)
O31 Na2 O39 . . 88.66(3)
O38 Na2 O39 . . 178.60(4)
Na2 Na3 O18w . . 93.62(3)
Na2 Na3 O20w . . 93.50(3)
Na2 Na3 O32 . . 126.76(3)
Na2 Na3 O39 . . 41.31(2)
Na2 Na3 O310 . . 125.33(3)
O18w Na3 O20w . . 172.84(4)
O18w Na3 O32 . . 91.41(4)
O18w Na3 O39 . . 92.81(4)
O18w Na3 O310 . . 89.79(3)
O20w Na3 O32 . . 83.77(3)
O20w Na3 O39 . . 93.00(3)
O20w Na3 O310 . . 86.66(3)
O32 Na3 O39 . . 167.60(4)
O32 Na3 O310 . . 107.63(4)
O39 Na3 O310 . . 84.05(3)
Na8 Na4 O16w 2_555 . 141.28(3)
Na8 Na4 O21w 2_555 2_555 40.68(3)
Na8 Na4 O32w 2_555 . 40.39(2)
Na8 Na4 O33w 2_555 . 123.69(3)
Na8 Na4 O115 2_555 2_555 101.77(3)
O16w Na4 O21w . 2_555 100.63(4)
O16w Na4 O32w . . 174.92(4)
O16w Na4 O33w . . 94.94(4)
O16w Na4 O115 . 2_555 79.10(4)
O21w Na4 O32w 2_555 . 81.00(4)
O21w Na4 O33w 2_555 . 164.34(4)
O21w Na4 O115 2_555 2_555 95.08(4)
O32w Na4 O33w . . 83.35(4)
O32w Na4 O115 . 2_555 105.62(4)
O33w Na4 O115 . 2_555 89.42(4)
Na13 Na5 O14w 2_555 . 111.80(3)
Na13 Na5 O27w 2_555 . 118.95(4)
Na13 Na5 O29w 2_555 . 45.80(3)
Na13 Na5 O30w 2_555 . 117.35(3)
Na13 Na5 O211 2_555 2_555 49.39(2)
O14w Na5 O27w . . 106.85(4)
O14w Na5 O29w . . 86.37(4)
O14w Na5 O30w . . 104.38(4)
O14w Na5 O211 . 2_555 83.19(3)
O27w Na5 O29w . . 163.93(4)
O27w Na5 O30w . . 95.48(4)
O27w Na5 O211 . 2_555 92.61(4)
O29w Na5 O30w . . 89.84(4)
O29w Na5 O211 . 2_555 79.67(3)
O30w Na5 O211 . 2_555 166.74(4)
Na16 Na6 O18w 2_455 . 124.10(3)
Na16 Na6 O23w 2_455 . 42.64(3)
Na16 Na6 O24w 2_455 . 121.92(4)
Na16 Na6 O28w 2_455 . 106.69(3)
Na16 Na6 O24 2_455 2_455 41.04(3)
Na16 Na6 O16 2_455 2_455 64.62(3)
Na16 Na6 Na17 2_455 2_455 15.99(12)
O18w Na6 O23w . . 88.94(4)
O18w Na6 O24w . . 99.82(4)
O18w Na6 O28w . . 102.35(4)
O18w Na6 O24 . 2_455 164.59(4)
O18w Na6 O16 . 2_455 84.74(4)
O18w Na6 Na17 . 2_455 112.02(12)
O23w Na6 O24w . . 163.23(4)
O23w Na6 O28w . . 94.64(4)
O23w Na6 O24 . 2_455 75.99(4)
O23w Na6 O16 . 2_455 80.03(4)
O23w Na6 Na17 . 2_455 43.35(10)
O24w Na6 O28w . . 97.38(4)
O24w Na6 O24 . 2_455 94.02(4)
O24w Na6 O16 . 2_455 86.51(4)
O24w Na6 Na17 . 2_455 119.89(10)
O28w Na6 O24 . 2_455 82.38(3)
O28w Na6 O16 . 2_455 171.13(4)
O28w Na6 Na17 . 2_455 121.83(12)
O24 Na6 O16 2_455 2_455 89.42(4)
O24 Na6 Na17 2_455 2_455 54.30(12)
O16 Na6 Na17 2_455 2_455 49.72(12)
Na13 Na7 O19w . . 85.10(4)
Na13 Na7 O25w . . 40.63(3)
Na13 Na7 N13 . . 131.23(3)
Na13 Na7 O34 . . 80.83(3)
Na13 Na7 O215 . 2_545 69.87(3)
O19w Na7 O25w . . 125.53(5)
O19w Na7 N13 . . 143.24(4)
O19w Na7 O34 . . 91.04(4)
O19w Na7 O215 . 2_545 82.93(4)
O25w Na7 N13 . . 90.60(4)
O25w Na7 O34 . . 78.31(4)
O25w Na7 O215 . 2_545 81.80(4)
N13 Na7 O34 . . 90.08(4)
N13 Na7 O215 . 2_545 111.89(4)
O34 Na7 O215 . 2_545 150.45(4)
Na4 Na8 Na18 2_545 . 115.435(18)
Na4 Na8 O17w 2_545 . 144.88(3)
Na4 Na8 O21w 2_545 . 39.33(2)
Na4 Na8 O26w 2_545 . 89.34(3)
Na4 Na8 O32w 2_545 2_545 41.09(3)
Na4 Na8 O29 2_545 2_545 106.25(3)
Na18 Na8 O17w . . 96.51(3)
Na18 Na8 O21w . . 82.87(3)
Na18 Na8 O26w . . 119.67(3)
Na18 Na8 O32w . 2_545 140.21(3)
Na18 Na8 O29 . 2_545 42.48(3)
O17w Na8 O21w . . 172.38(4)
O17w Na8 O26w . . 86.93(4)
O17w Na8 O32w . 2_545 104.54(4)
O17w Na8 O29 . 2_545 87.10(4)
O21w Na8 O26w . . 86.80(4)
O21w Na8 O32w . 2_545 80.35(4)
O21w Na8 O29 . 2_545 97.39(4)
O26w Na8 O32w . 2_545 95.16(4)
O26w Na8 O29 . 2_545 160.10(4)
O32w Na8 O29 2_545 2_545 104.71(4)
Na10 Na9 O10w 2_455 2_455 38.68(3)
Na10 Na9 O12w 2_455 . 137.83(3)
Na10 Na9 O15w 2_455 . 88.48(3)
Na10 Na9 O34w 2_455 . 117.24(3)
Na10 Na9 O22 2_455 2_445 91.42(3)
O10w Na9 O12w 2_455 . 99.48(4)
O10w Na9 O15w 2_455 . 90.62(4)
O10w Na9 O34w 2_455 . 152.54(4)
O10w Na9 O22 2_455 2_445 88.19(4)
O12w Na9 O15w . . 86.73(4)
O12w Na9 O34w . . 104.59(4)
O12w Na9 O22 . 2_445 92.16(4)
O15w Na9 O34w . . 103.65(4)
O15w Na9 O22 . 2_445 178.21(4)
O34w Na9 O22 . 2_445 77.98(4)
Na9 Na10 Na11 2_445 . 105.872(17)
Na9 Na10 O10w 2_445 . 37.84(2)
Na9 Na10 O13w 2_445 2_445 40.21(3)
Na9 Na10 O22w 2_445 . 135.81(3)
Na9 Na10 O18 2_445 2_445 108.47(3)
Na11 Na10 O10w . . 77.73(3)
Na11 Na10 O13w . 2_445 133.75(3)
Na11 Na10 O22w . . 101.57(3)
Na11 Na10 O18 . 2_445 128.14(3)
O10w Na10 O13w . 2_445 77.98(3)
O10w Na10 O22w . . 170.75(5)
O10w Na10 O18 . 2_445 108.78(4)
O13w Na10 O22w 2_445 . 96.46(4)
O13w Na10 O18 2_445 2_445 96.86(4)
O22w Na10 O18 . 2_445 79.04(4)
Na10 Na11 O11w . . 44.23(3)
Na10 Na11 O31w . . 44.42(3)
Na10 Na11 O33w . 1_545 151.47(3)
Na10 Na11 O33 . . 82.62(3)
Na10 Na11 O311 . . 92.01(3)
O11w Na11 O31w . . 88.32(4)
O11w Na11 O33w . 1_545 159.88(4)
O11w Na11 O33 . . 86.16(4)
O11w Na11 O311 . . 87.76(4)
O31w Na11 O33w . 1_545 109.85(4)
O31w Na11 O33 . . 89.41(4)
O31w Na11 O311 . . 88.95(4)
O33w Na11 O33 1_545 . 85.51(4)
O33w Na11 O311 1_545 . 100.72(4)
O33 Na11 O311 . . 173.75(4)
Na1 Na12 O26w . . 103.06(3)
Na1 Na12 O34w . . 92.53(3)
Na1 Na12 O36 . . 138.72(3)
Na1 Na12 O315 . . 44.47(3)
O26w Na12 O34w . . 153.05(5)
O26w Na12 O36 . . 92.33(4)
O26w Na12 O315 . . 89.65(4)
O34w Na12 O36 . . 90.10(4)
O34w Na12 O315 . . 86.26(4)
O36 Na12 O315 . . 175.38(4)
Na5 Na13 Na7 2_545 . 120.847(19)
Na5 Na13 O29w 2_545 2_545 48.52(3)
Na5 Na13 O38w 2_545 . 138.67(4)
Na5 Na13 O312 2_545 . 125.00(3)
Na5 Na13 O2dia 2_545 . 49.30(9)
Na5 Na13 O2dib 2_545 . 50.8(8)
Na7 Na13 O29w . 2_545 76.30(3)
Na7 Na13 O38w . . 64.81(3)
Na7 Na13 O312 . . 105.13(3)
Na7 Na13 O2dia . . 149.77(9)
Na7 Na13 O2dib . . 150.2(9)
O29w Na13 O38w 2_545 . 104.30(4)
O29w Na13 O312 2_545 . 168.86(4)
O29w Na13 O2dia 2_545 . 80.56(10)
O29w Na13 O2dib 2_545 . 81.9(8)
O38w Na13 O312 . . 86.05(4)
O38w Na13 O2dia . . 103.21(9)
O38w Na13 O2dib . . 102.2(8)
O312 Na13 O2dia . . 101.34(10)
O312 Na13 O2dib . . 100.2(8)
O2dia Na13 O2dib . . 1.5(8)
Na16 Na14 O36w . . 34.88(3)
Na16 Na14 O42w . . 75.94(4)
Na16 Na14 O12 . 2_445 82.12(3)
Na16 Na14 O214 . . 174.30(3)
Na16 Na14 N114 . . 127.37(3)
Na16 Na14 Na15 . . 57.72(9)
Na16 Na14 Na17 . . 14.30(11)
Na16 Na14 O37w . . 41.9(2)
Na16 Na14 O43w . . 91.2(3)
Na16 Na14 O3dia . . 74.68(3)
O36w Na14 O42w . . 110.80(5)
O36w Na14 O12 . 2_445 84.46(4)
O36w Na14 O214 . . 149.70(5)
O36w Na14 N114 . . 92.72(4)
O36w Na14 Na15 . . 89.86(9)
O36w Na14 Na17 . . 24.70(10)
O36w Na14 O37w . . 16.4(2)
O36w Na14 O43w . . 125.1(3)
O36w Na14 O3dia . . 73.79(4)
O42w Na14 O12 . 2_445 88.54(4)
O42w Na14 O214 . . 99.20(5)
O42w Na14 N114 . . 155.14(5)
O42w Na14 Na15 . . 28.19(9)
O42w Na14 Na17 . . 87.84(11)
O42w Na14 O37w . . 113.5(2)
O42w Na14 O43w . . 21.0(3)
O42w Na14 O3dia . . 90.45(5)
O12 Na14 O214 2_445 . 100.90(4)
O12 Na14 N114 2_445 . 102.11(4)
O12 Na14 Na15 2_445 . 105.54(8)
O12 Na14 Na17 2_445 . 74.18(9)
O12 Na14 O37w 2_445 . 100.7(2)
O12 Na14 O43w 2_445 . 76.2(3)
O12 Na14 O3dia 2_445 . 156.30(5)
O214 Na14 N114 . . 56.98(3)
O214 Na14 Na15 . . 116.64(9)
O214 Na14 Na17 . . 171.39(11)
O214 Na14 O37w . . 140.9(2)
O214 Na14 O43w . . 84.9(3)
O214 Na14 O3dia . . 102.64(4)
N114 Na14 Na15 . . 152.35(8)
N114 Na14 Na17 . . 116.56(10)
N114 Na14 O37w . . 86.8(2)
N114 Na14 O43w . . 141.2(3)
N114 Na14 O3dia . . 88.46(4)
Na15 Na14 Na17 . . 71.79(14)
Na15 Na14 O37w . . 88.0(3)
Na15 Na14 O43w . . 49.2(3)
Na15 Na14 O3dia . . 65.87(8)
Na17 Na14 O37w . . 36.6(3)
Na17 Na14 O43w . . 100.5(3)
Na17 Na14 O3dia . . 82.12(9)
O37w Na14 O43w . . 131.9(4)
O37w Na14 O3dia . . 58.3(2)
O43w Na14 O3dia . . 108.6(3)
Na6 Na16 Na14 2_445 . 110.02(2)
Na6 Na16 O23w 2_445 2_445 43.00(3)
Na6 Na16 O35w 2_445 . 149.55(4)
Na6 Na16 O36w 2_445 . 109.73(4)
Na6 Na16 O24 2_445 . 43.60(3)
Na6 Na16 O35 2_445 . 111.54(3)
Na6 Na16 Na15 2_445 . 117.86(7)
Na6 Na16 Na17 2_445 . 70.5(3)
Na6 Na16 Na19 2_445 . 154.20(11)
Na14 Na16 O23w . 2_445 70.66(3)
Na14 Na16 O35w . . 69.52(3)
Na14 Na16 O36w . . 33.35(3)
Na14 Na16 O24 . . 148.76(3)
Na14 Na16 O35 . . 111.56(4)
Na14 Na16 Na15 . . 47.79(8)
Na14 Na16 Na17 . . 70.0(3)
Na14 Na16 Na19 . . 71.79(10)
O23w Na16 O35w 2_445 . 116.76(5)
O23w Na16 O36w 2_445 . 85.95(4)
O23w Na16 O24 2_445 . 78.53(4)
O23w Na16 O35 2_445 . 144.41(5)
O23w Na16 Na15 2_445 . 78.77(7)
O23w Na16 Na17 2_445 . 71.7(3)
O23w Na16 Na19 2_445 . 141.29(11)
O35w Na16 O36w . . 86.55(4)
O35w Na16 O24 . . 122.71(5)
O35w Na16 O35 . . 95.78(4)
O35w Na16 Na15 . . 38.27(8)
O35w Na16 Na17 . . 131.8(3)
O35w Na16 Na19 . . 56.13(11)
O36w Na16 O24 . . 150.61(5)
O36w Na16 O35 . . 81.85(5)
O36w Na16 Na15 . . 78.80(8)
O36w Na16 Na17 . . 45.5(3)
O36w Na16 Na19 . . 56.95(11)
O24 Na16 O35 . . 96.43(4)
O24 Na16 Na15 . . 121.49(8)
O24 Na16 Na17 . . 105.4(3)
O24 Na16 Na19 . . 139.45(11)
O35 Na16 Na15 . . 130.47(7)
O35 Na16 Na17 . . 75.9(3)
O35 Na16 Na19 . . 48.52(10)
Na15 Na16 Na17 . . 117.0(3)
Na15 Na16 Na19 . . 83.10(12)
Na17 Na16 Na19 . . 87.0(3)
Na8 Na18 O38w . . 166.91(4)
Na8 Na18 O40w . . 47.03(4)
Na8 Na18 N15 . . 95.80(3)
Na8 Na18 Na19 . . 115.2(2)
Na8 Na18 O41w . . 35.4(2)
Na8 Na18 O39w . . 155.2(2)
Na8 Na18 N1dia . . 96.75(4)
O38w Na18 O40w . . 140.10(6)
O38w Na18 N15 . . 94.55(4)
O38w Na18 Na19 . . 71.3(2)
O38w Na18 O41w . . 154.9(3)
O38w Na18 O39w . . 16.0(3)
O38w Na18 N1dia . . 75.68(5)
O40w Na18 N15 . . 93.48(5)
O40w Na18 Na19 . . 69.0(2)
O40w Na18 O41w . . 17.3(3)
O40w Na18 O39w . . 156.1(3)
O40w Na18 N1dia . . 83.67(5)
N15 Na18 Na19 . . 97.19(19)
N15 Na18 O41w . . 83.3(3)
N15 Na18 O39w . . 91.6(2)
N15 Na18 N1dia . . 159.82(5)
Na19 Na18 O41w . . 84.2(4)
Na19 Na18 O39w . . 87.2(3)
Na19 Na18 N1dia . . 63.10(19)
O41w Na18 O39w . . 169.3(3)
O41w Na18 N1dia . . 98.1(3)
O39w Na18 N1dia . . 83.5(2)
Na9 O10w Na10 2_445 . 103.48(4)
Na9 O10w Hbo10 2_445 . 99.7(12)
Na9 O10w Hao10 2_445 . 122.6(12)
Na10 O10w Hbo10 . . 110.2(13)
Na10 O10w Hao10 . . 108.3(11)
Hbo10 O10w Hao10 . . 111.9(18)
Na11 O11w Hao11 . . 122.2(12)
Na11 O11w Hbo11 . . 123.0(12)
Hao11 O11w Hbo11 . . 107.7(17)
Na9 O12w Hao12 . . 112.0(14)
Na9 O12w Hbo12 . . 130.6(14)
Hao12 O12w Hbo12 . . 104.5(19)
Na10 O13w Hao13 2_455 . 139.9(11)
Na10 O13w Hbo13 2_455 . 93.0(12)
Hao13 O13w Hbo13 . . 106.3(17)
Na1 O14w Na5 . . 124.43(4)
Na1 O14w Hbo14 . . 100.4(10)
Na1 O14w Hao14 . . 103.6(11)
Na5 O14w Hbo14 . . 111.6(11)
Na5 O14w Hao14 . . 107.8(11)
Hbo14 O14w Hao14 . . 107.8(15)
Na1 O15w Na9 . . 121.45(4)
Na1 O15w Hao15 . . 102.4(11)
Na1 O15w Hbo15 . . 100.1(11)
Na9 O15w Hao15 . . 111.3(11)
Na9 O15w Hbo15 . . 110.3(12)
Hao15 O15w Hbo15 . . 110.5(17)
Na4 O16w Hao16 . . 116.7(15)
Na4 O16w Hbo16 . . 118.2(13)
Hao16 O16w Hbo16 . . 102.8(19)
Na8 O17w Hao17 . . 126.4(13)
Na8 O17w Hbo17 . . 111.8(12)
Hao17 O17w Hbo17 . . 105.4(17)
Na3 O18w Na6 . . 127.11(4)
Na3 O18w Hao18 . . 96.3(11)
Na3 O18w Hbo18 . . 98.6(11)
Na6 O18w Hao18 . . 112.9(12)
Na6 O18w Hbo18 . . 110.7(11)
Hao18 O18w Hbo18 . . 109.5(16)
Na7 O19w Hao19 . . 124.2(15)
Na7 O19w Hbo19 . . 127.2(13)
Hao19 O19w Hbo19 . . 102(2)
Na3 O20w Hao20 . . 103.7(12)
Na3 O20w Hbo20 . . 95.4(11)
Hao20 O20w Hbo20 . . 108.3(16)
Na4 O21w Na8 2_545 . 99.99(4)
Na4 O21w Hao21 2_545 . 126.3(12)
Na4 O21w Hbo21 2_545 . 107.7(13)
Na8 O21w Hao21 . . 106.2(12)
Na8 O21w Hbo21 . . 107.8(13)
Hao21 O21w Hbo21 . . 107.5(18)
Na10 O22w Hao22 . . 110.9(14)
Na10 O22w Hbo22 . . 122.8(14)
Hao22 O22w Hbo22 . . 102.7(19)
Na6 O23w Na16 . 2_455 94.36(4)
Na6 O23w Na17 . 2_455 90.24(14)
Na6 O23w Hao23 . . 124.1(12)
Na6 O23w Hbo23 . . 113.8(11)
Na16 O23w Na17 2_455 2_455 23.86(18)
Na16 O23w Hao23 2_455 . 117.7(12)
Na16 O23w Hbo23 2_455 . 99.9(11)
Na17 O23w Hao23 2_455 . 101.7(12)
Na17 O23w Hbo23 2_455 . 122.7(11)
Hao23 O23w Hbo23 . . 104.7(17)
Na6 O24w Hao24 . . 120.4(15)
Na6 O24w Hbo24 . . 118.3(15)
Hao24 O24w Hbo24 . . 104(2)
Na7 O25w Hbo25 . . 134.5(13)
Na7 O25w Hao25 . . 123.8(11)
Hbo25 O25w Hao25 . . 101.2(17)
Na8 O26w Na12 . . 126.51(5)
Na8 O26w Hao26 . . 114.0(11)
Na8 O26w Hbo26 . . 97.6(13)
Na12 O26w Hao26 . . 100.7(11)
Na12 O26w Hbo26 . . 112.1(13)
Hao26 O26w Hbo26 . . 104.6(17)
Na5 O27w Hao27 . . 111.6(13)
Na5 O27w Hbo27 . . 130.8(15)
Hao27 O27w Hbo27 . . 109.1(19)
Na2 O28w Na6 . . 126.49(4)
Na2 O28w Hao28 . . 101.0(10)
Na2 O28w Hbo28 . . 98.6(11)
Na6 O28w Hao28 . . 108.2(11)
Na6 O28w Hbo28 . . 110.8(11)
Hao28 O28w Hbo28 . . 110.9(16)
Na5 O29w Na13 . 2_555 85.69(4)
Na5 O29w Hao29 . . 119.0(12)
Na5 O29w Hbo29 . . 129.5(11)
Na13 O29w Hao29 2_555 . 111.3(12)
Na13 O29w Hbo29 2_555 . 104.5(11)
Hao29 O29w Hbo29 . . 103.2(17)
Na2 O30w Na5 . . 125.63(4)
Na2 O30w Hao30 . . 96.8(10)
Na2 O30w Hbo30 . . 97.1(11)
Na5 O30w Hao30 . . 113.9(10)
Na5 O30w Hbo30 . . 111.4(12)
Hao30 O30w Hbo30 . . 110.0(16)
Na11 O31w Hao31 . . 111.1(12)
Na11 O31w Hbo31 . . 124.1(14)
Hao31 O31w Hbo31 . . 106.0(19)
Na4 O32w Na8 . 2_555 98.52(4)
Na4 O32w Hao32 . . 100.9(11)
Na4 O32w Hbo32 . . 101.4(12)
Na8 O32w Hao32 2_555 . 129.4(12)
Na8 O32w Hbo32 2_555 . 119.4(11)
Hao32 O32w Hbo32 . . 101.8(17)
Na4 O33w Na11 . 1_565 151.03(5)
Na4 O33w Hao33 . . 99.8(12)
Na4 O33w Hbo33 . . 100.2(12)
Na11 O33w Hao33 1_565 . 91.7(12)
Na11 O33w Hbo33 1_565 . 102.5(12)
Hao33 O33w Hbo33 . . 104.6(16)
Na9 O34w Na12 . . 124.53(5)
Na9 O34w Hao34 . . 104.5(11)
Na9 O34w Hbo34 . . 100.8(12)
Na12 O34w Hao34 . . 111.1(11)
Na12 O34w Hbo34 . . 107.0(12)
Hao34 O34w Hbo34 . . 107.6(17)
Na16 O35w Na15 . . 99.89(12)
Na16 O35w Hao35 . . 107.9(13)
Na16 O35w Hbo35 . . 126.9(11)
Na15 O35w Hao35 . . 66.2(13)
Na15 O35w Hbo35 . . 54.1(13)
Hao35 O35w Hbo35 . . 101.4(18)
Na14 O36w Na16 . . 111.77(5)
Na14 O36w Na17 . . 124.00(18)
Na14 O36w O37w . . 72.8(11)
Na16 O36w Na17 . . 21.8(2)
Na16 O36w O37w . . 109.9(9)
Na17 O36w O37w . . 128.8(9)
Na13 O38w Na18 . . 115.53(5)
Na13 O38w Na19 . . 127.29(13)
Na13 O38w Hao38 . . 114.5(14)
Na13 O38w Hbo38 . . 100.8(14)
Na13 O38w O39w . . 90.7(6)
Na18 O38w Na19 . . 37.64(13)
Na18 O38w Hao38 . . 114.1(14)
Na18 O38w Hbo38 . . 106.6(15)
Na18 O38w O39w . . 47.6(7)
Na19 O38w Hao38 . . 118.2(14)
Na19 O38w Hbo38 . . 69.3(15)
Na19 O38w O39w . . 85.2(7)
Hao38 O38w Hbo38 . . 103(2)
Hao38 O38w O39w . . 92.8(16)
Hbo38 O38w O39w . . 154.0(16)
Na18 O40w Na19 . . 38.87(14)
Na18 O40w O41w . . 51.6(8)
Na18 O40w Hbo40 . . 132.2(18)
Na18 O40w Hao40 . . 120.0(17)
Na19 O40w O41w . . 86.7(8)
Na19 O40w Hbo40 . . 109.6(18)
Na19 O40w Hao40 . . 115.4(16)
O41w O40w Hbo40 . . 152.0(18)
O41w O40w Hao40 . . 86.1(19)
Hbo40 O40w Hao40 . . 106(2)
Na14 O42w Na15 . . 104.56(19)
Na14 O42w O43w . . 41.0(5)
Na14 O42w Hao42 . . 121.6(15)
Na14 O42w Hbo42 . . 127.0(16)
Na15 O42w O43w . . 145.5(6)
Na15 O42w Hao42 . . 59.1(16)
Na15 O42w Hbo42 . . 69.5(16)
O43w O42w Hao42 . . 130.2(17)
O43w O42w Hbo42 . . 126.7(16)
Hao42 O42w Hbo42 . . 101(2)
O11 S11 O21 . . 113.99(6)
O11 S11 N11 . . 111.40(6)
O11 S11 C1a . . 110.33(4)
O21 S11 N11 . . 111.38(6)
O21 S11 C1a . . 111.20(4)
N11 S11 C1a . . 97.36(4)
Na2 O31 C71 . . 129.16(8)
S11 N11 C71 . . 111.29(8)
O31 C71 N11 . . 123.86(10)
O31 C71 C2a . . 122.89(9)
N11 C71 C2a . . 113.25(9)
O12 S12 O22 . . 114.24(6)
O12 S12 N12 . . 110.17(6)
O12 S12 C1b . . 110.54(7)
O22 S12 N12 . . 111.83(6)
O22 S12 C1b . . 111.00(8)
N12 S12 C1b . . 97.89(5)
Na14 O12 S12 2_455 . 145.63(6)
Na9 O22 S12 2_455 . 173.14(7)
Na3 O32 C72 . . 128.76(8)
S12 N12 C72 . . 110.91(9)
O32 C72 N12 . . 124.01(11)
O32 C72 C2b . . 122.50(11)
N12 C72 C2b . . 113.49(9)
O13 S13 O23 . . 114.90(5)
O13 S13 N13 . . 109.08(6)
O13 S13 C1c . . 111.45(5)
O23 S13 N13 . . 112.17(6)
O23 S13 C1c . . 110.62(5)
N13 S13 C1c . . 97.26(4)
Na11 O33 C73 . . 124.62(7)
Na7 N13 S13 . . 91.27(5)
Na7 N13 C73 . . 114.52(8)
S13 N13 C73 . . 111.57(8)
O33 C73 N13 . . 123.31(10)
O33 C73 C2c . . 123.58(9)
N13 C73 C2c . . 113.11(9)
O14 S14 O24 . . 113.98(6)
O14 S14 N14 . . 111.83(6)
O14 S14 C1d . . 111.40(10)
O24 S14 N14 . . 110.47(6)
O24 S14 C1d . . 110.09(13)
N14 S14 C1d . . 97.96(7)
Na6 O24 Na16 2_445 . 95.36(4)
Na6 O24 S14 2_445 . 145.75(6)
Na16 O24 S14 . . 117.42(5)
Na7 O34 C74 . . 152.53(9)
S14 N14 C74 . . 110.25(9)
O34 C74 N14 . . 124.05(11)
O34 C74 C2d . . 122.16(11)
N14 C74 C2d . . 113.79(10)
O15 S15 O25 . . 113.56(6)
O15 S15 N15 . . 111.91(6)
O15 S15 C1e . . 110.44(5)
O25 S15 N15 . . 111.20(6)
O25 S15 C1e . . 110.64(5)
N15 S15 C1e . . 98.06(5)
Na16 O35 C75 . . 162.66(9)
Na16 O35 Na17 . . 25.33(18)
Na16 O35 Na19 . . 87.94(13)
C75 O35 Na17 . . 148.64(18)
C75 O35 Na19 . . 109.34(15)
Na17 O35 Na19 . . 91.79(19)
Na18 N15 S15 . . 139.32(6)
Na18 N15 C75 . . 109.15(8)
S15 N15 C75 . . 111.22(8)
O35 C75 N15 . . 122.99(11)
O35 C75 C2e . . 123.74(10)
N15 C75 C2e . . 113.27(10)
O16 S16 O26 . . 115.34(6)
O16 S16 C1f . . 111.67(9)
O26 S16 C1f . . 110.39(8)
Na6 O16 S16 2_445 . 152.04(6)
Na12 O36 C76 . . 122.22(8)
O36 C76 N16 . . 123.79(12)
O36 C76 C2f . . 122.39(11)
N16 C76 C2f . . 113.80(10)
O17 S17 O27 . . 114.50(6)
O17 S17 C1g . . 109.72(5)
O27 S17 C1g . . 111.00(5)
O37 C77 N17 . . 122.82(10)
O37 C77 C2g . . 123.50(9)
N17 C77 C2g . . 113.69(10)
O18 S18 O28 . . 114.41(5)
O18 S18 N18 . . 111.77(6)
O18 S18 C1h . . 112.10(6)
O28 S18 N18 . . 110.10(6)
O28 S18 C1h . . 109.56(7)
N18 S18 C1h . . 97.65(5)
Na10 O18 S18 2_455 . 147.78(6)
Na1 O38 Na2 . . 96.55(4)
Na1 O38 C78 . . 127.04(8)
Na2 O38 C78 . . 116.14(8)
S18 N18 C78 . . 110.59(8)
O38 C78 N18 . . 123.73(11)
O38 C78 C2h . . 122.44(10)
N18 C78 C2h . . 113.83(9)
O19 S19 O29 . . 111.83(5)
O19 S19 N19 . . 110.64(6)
O19 S19 C1i . . 111.08(8)
O29 S19 N19 . . 112.37(6)
O29 S19 C1i . . 112.27(8)
N19 S19 C1i . . 97.91(5)
Na8 O29 S19 2_555 . 152.33(6)
Na2 O39 Na3 . . 96.39(4)
Na2 O39 C79 . . 122.20(8)
Na3 O39 C79 . . 117.31(8)
S19 N19 C79 . . 110.75(8)
O39 C79 N19 . . 123.38(11)
O39 C79 C2i . . 123.13(10)
N19 C79 C2i . . 113.50(9)
O110 S110 O210 . . 113.68(6)
O110 S110 N110 . . 111.82(6)
O110 S110 C1j . . 110.49(5)
O210 S110 N110 . . 111.64(6)
O210 S110 C1j . . 110.44(5)
N110 S110 C1j . . 97.67(4)
Na3 O310 C710 . . 126.67(8)
S110 N110 C710 . . 111.28(8)
O310 C710 N110 . . 123.65(10)
O310 C710 C2j . . 123.21(9)
N110 C710 C2j . . 113.13(10)
O111 S111 O211 . . 114.48(5)
O111 S111 N111 . . 112.20(5)
O111 S111 C1k . . 110.29(6)
O211 S111 N111 . . 110.34(5)
O211 S111 C1k . . 110.73(8)
N111 S111 C1k . . 97.55(5)
Na5 O211 S111 2_545 . 144.54(5)
Na11 O311 C711 . . 130.52(8)
S111 N111 C711 . . 110.81(8)
O311 C711 N111 . . 123.87(11)
O311 C711 C2k . . 123.23(10)
N111 C711 C2k . . 112.89(9)
O112 S112 O212 . . 114.14(6)
O112 S112 N112 . . 111.45(6)
O112 S112 C1l . . 109.84(5)
O212 S112 N112 . . 111.75(6)
O212 S112 C1l . . 110.80(5)
N112 S112 C1l . . 97.67(5)
S112 O112 Na15 . . 107.79(12)
Na13 O312 C712 . . 154.19(9)
S112 N112 C712 . . 110.94(8)
O312 C712 N112 . . 122.99(11)
O312 C712 C2l . . 123.30(10)
N112 C712 C2l . . 113.71(10)
O114 S114 O214 . . 114.28(6)
O114 S114 N114 . . 112.55(6)
O114 S114 C1m . . 110.21(5)
O214 S114 N114 . . 109.16(6)
O214 S114 C1m . . 111.88(5)
N114 S114 C1m . . 97.58(4)
Na14 O214 S114 . . 104.63(5)
Na14 N114 S114 . . 87.77(5)
Na14 N114 C714 . . 123.77(8)
S114 N114 C714 . . 111.26(8)
O314 C714 N114 . . 123.43(11)
O314 C714 C2m . . 123.24(10)
N114 C714 C2m . . 113.33(10)
O115 S115 O215 . . 114.20(5)
O115 S115 N115 . . 112.07(6)
O115 S115 C1n . . 111.67(7)
O215 S115 N115 . . 110.39(5)
O215 S115 C1n . . 109.67(7)
N115 S115 C1n . . 97.63(5)
Na4 O115 S115 2_545 . 156.18(6)
Na7 O215 S115 2_555 . 130.03(5)
Na1 O315 Na12 . . 90.37(4)
Na1 O315 C715 . . 121.90(8)
Na12 O315 C715 . . 124.43(8)
S115 N115 C715 . . 110.94(8)
O315 C715 N115 . . 123.39(11)
O315 C715 C2n . . 123.30(10)
N115 C715 C2n . . 113.31(9)
O116 S116 O216 . . 114.30(6)
O116 S116 N116 . . 111.61(6)
O116 S116 C1o . . 109.60(5)
O216 S116 N116 . . 111.50(6)
O216 S116 C1o . . 111.07(5)
N116 S116 C1o . . 97.54(5)
Na1 O316 C716 . . 124.43(8)
S116 N116 C716 . . 111.38(8)
O316 C716 N116 . . 124.05(11)
O316 C716 C2o . . 122.95(10)
N116 C716 C2o . . 113.00(10)
Na14 Na15 Na16 . . 74.50(10)
Na14 Na15 O35w . . 92.86(16)
Na14 Na15 O42w . . 47.25(14)
Na14 Na15 O112 . . 125.74(18)
Na14 Na15 Na17 . . 62.18(13)
Na14 Na15 O43w . . 34.0(2)
Na14 Na15 Hao35 . . 76.5(6)
Na14 Na15 Hbo35 . . 115.3(6)
Na14 Na15 Hao42 . . 66.9(10)
Na14 Na15 Hbo42 . . 68.6(9)
Na14 Na15 O3dib . . 56.2(3)
Na16 Na15 O35w . . 41.84(9)
Na16 Na15 O42w . . 102.8(2)
Na16 Na15 O112 . . 158.43(18)
Na16 Na15 Na17 . . 12.58(10)
Na16 Na15 O43w . . 95.2(3)
Na16 Na15 Hao35 . . 51.5(5)
Na16 Na15 Hbo35 . . 58.5(6)
Na16 Na15 Hao42 . . 134.4(10)
Na16 Na15 Hbo42 . . 91.1(9)
Na16 Na15 O3dib . . 97.1(3)
O35w Na15 O42w . . 137.3(3)
O35w Na15 O112 . . 132.5(2)
O35w Na15 Na17 . . 49.81(13)
O35w Na15 O43w . . 125.2(3)
O35w Na15 Hao35 . . 22.3(5)
O35w Na15 Hbo35 . . 22.9(6)
O35w Na15 Hao42 . . 156.1(10)
O35w Na15 Hbo42 . . 132.9(9)
O35w Na15 O3dib . . 76.7(3)
O42w Na15 O112 . . 89.4(2)
O42w Na15 Na17 . . 91.6(2)
O42w Na15 O43w . . 13.2(2)
O42w Na15 Hao35 . . 123.7(6)
O42w Na15 Hbo35 . . 159.9(7)
O42w Na15 Hao42 . . 31.9(10)
O42w Na15 Hbo42 . . 31.3(9)
O42w Na15 O3dib . . 88.6(3)
O112 Na15 Na17 . . 167.67(18)
O112 Na15 O43w . . 99.8(3)
O112 Na15 Hao35 . . 134.0(6)
O112 Na15 Hbo35 . . 110.7(6)
O112 Na15 Hao42 . . 60.9(10)
O112 Na15 Hbo42 . . 90.4(9)
O112 Na15 O3dib . . 100.9(3)
Na17 Na15 O43w . . 83.1(3)
Na17 Na15 Hao35 . . 53.9(5)
Na17 Na15 Hbo35 . . 69.0(6)
Na17 Na15 Hao42 . . 122.5(10)
Na17 Na15 Hbo42 . . 84.1(9)
Na17 Na15 O3dib . . 91.4(3)
O43w Na15 Hao35 . . 110.5(6)
O43w Na15 Hbo35 . . 148.2(7)
O43w Na15 Hao42 . . 39.5(10)
O43w Na15 Hbo42 . . 40.3(9)
O43w Na15 O3dib . . 78.8(3)
Hao35 Na15 Hbo35 . . 40.1(8)
Hao35 Na15 Hao42 . . 134.0(11)
Hao35 Na15 Hbo42 . . 134.8(11)
Hao35 Na15 O3dib . . 54.9(6)
Hbo35 Na15 Hao42 . . 163.4(11)
Hbo35 Na15 Hbo42 . . 143.6(10)
Hbo35 Na15 O3dib . . 86.7(6)
Hao42 Na15 Hbo42 . . 53.1(13)
Hao42 Na15 O3dib . . 81.3(10)
Hbo42 Na15 O3dib . . 119.0(9)
Na6 Na17 Na14 2_445 . 120.39(15)
Na6 Na17 Na16 2_445 . 93.5(3)
Na6 Na17 O23w 2_445 2_445 46.42(9)
Na6 Na17 O36w 2_445 . 139.4(3)
Na6 Na17 O35 2_445 . 119.5(2)
Na6 Na17 Na15 2_445 . 109.16(16)
Na6 Na17 Na19 2_445 . 163.7(2)
Na6 Na17 O37w 2_445 . 151.0(3)
Na14 Na17 Na16 . . 95.7(3)
Na14 Na17 O23w . 2_445 76.17(15)
Na14 Na17 O36w . . 31.30(11)
Na14 Na17 O35 . . 120.09(18)
Na14 Na17 Na15 . . 46.03(9)
Na14 Na17 Na19 . . 73.78(14)
Na14 Na17 O37w . . 34.5(3)
Na16 Na17 O23w . 2_445 84.4(3)
Na16 Na17 O36w . . 112.6(4)
Na16 Na17 O35 . . 78.7(3)
Na16 Na17 Na15 . . 50.4(3)
Na16 Na17 Na19 . . 76.0(3)
Na16 Na17 O37w . . 101.9(4)
O23w Na17 O36w 2_445 . 103.9(3)
O23w Na17 O35 2_445 . 157.5(3)
O23w Na17 Na15 2_445 . 68.42(15)
O23w Na17 Na19 2_445 . 142.0(2)
O23w Na17 O37w 2_445 . 110.5(4)
O36w Na17 O35 . . 96.4(2)
O36w Na17 Na15 . . 70.85(18)
O36w Na17 Na19 . . 56.87(16)
O36w Na17 O37w . . 12.7(2)
O35 Na17 Na15 . . 110.3(2)
O35 Na17 Na19 . . 46.74(13)
O35 Na17 O37w . . 87.7(3)
Na15 Na17 Na19 . . 74.05(15)
Na15 Na17 O37w . . 65.4(3)
Na19 Na17 O37w . . 45.2(3)
Na16 Na19 Na18 . . 142.1(3)
Na16 Na19 O38w . . 94.13(18)
Na16 Na19 O40w . . 117.3(2)
Na16 Na19 O35 . . 43.54(9)
Na16 Na19 Na17 . . 16.96(12)
Na16 Na19 O37w . . 55.3(3)
Na16 Na19 O41w . . 124.2(3)
Na16 Na19 Hbo38 . . 80.3(5)
Na16 Na19 O39w . . 107.6(3)
Na16 Na19 N1dia . . 132.2(2)
Na16 Na19 N1dib . . 115.0(3)
Na18 Na19 O38w . . 71.1(2)
Na18 Na19 O40w . . 72.2(2)
Na18 Na19 O35 . . 100.2(3)
Na18 Na19 Na17 . . 140.4(3)
Na18 Na19 O37w . . 147.2(4)
Na18 Na19 O41w . . 55.5(3)
Na18 Na19 Hbo38 . . 90.1(6)
Na18 Na19 O39w . . 53.7(3)
Na18 Na19 N1dia . . 81.0(2)
Na18 Na19 N1dib . . 95.8(3)
O38w Na19 O40w . . 143.1(2)
O38w Na19 O35 . . 89.8(2)
O38w Na19 Na17 . . 109.9(2)
O38w Na19 O37w . . 141.7(4)
O38w Na19 O41w . . 126.4(3)
O38w Na19 Hbo38 . . 19.2(5)
O38w Na19 O39w . . 17.4(2)
O38w Na19 N1dia . . 80.58(19)
O38w Na19 N1dib . . 76.7(3)
O40w Na19 O35 . . 99.8(2)
O40w Na19 Na17 . . 100.3(2)
O40w Na19 O37w . . 75.1(3)
O40w Na19 O41w . . 18.3(3)
O40w Na19 Hbo38 . . 161.4(6)
O40w Na19 O39w . . 125.8(3)
O40w Na19 N1dia . . 90.6(2)
O40w Na19 N1dib . . 104.0(3)
O35 Na19 Na17 . . 41.47(13)
O35 Na19 O37w . . 82.2(3)
O35 Na19 O41w . . 94.6(3)
O35 Na19 Hbo38 . . 88.9(5)
O35 Na19 O39w . . 92.2(3)
O35 Na19 N1dia . . 169.4(3)
O35 Na19 N1dib . . 154.5(4)
Na17 Na19 O37w . . 44.5(3)
Na17 Na19 O41w . . 108.1(3)
Na17 Na19 Hbo38 . . 97.1(5)
Na17 Na19 O39w . . 121.6(3)
Na17 Na19 N1dia . . 138.6(2)
Na17 Na19 N1dib . . 123.4(3)
O37w Na19 O41w . . 91.7(4)
O37w Na19 Hbo38 . . 122.7(6)
O37w Na19 O39w . . 159.0(4)
O37w Na19 N1dia . . 102.5(3)
O37w Na19 N1dib . . 95.0(4)
O41w Na19 Hbo38 . . 145.6(6)
O41w Na19 O39w . . 109.0(4)
O41w Na19 N1dia . . 94.7(3)
O41w Na19 N1dib . . 110.9(4)
Hbo38 Na19 O39w . . 36.6(6)
Hbo38 Na19 N1dia . . 80.6(5)
Hbo38 Na19 N1dib . . 71.2(6)
O39w Na19 N1dia . . 80.0(3)
O39w Na19 N1dib . . 81.4(4)
N1dia Na19 N1dib . . 17.4(2)
Na14 O37w O36w . . 90.8(11)
Na14 O37w Na17 . . 108.9(4)
Na14 O37w Na19 . . 135.1(5)
O36w O37w Na17 . . 38.5(7)
O36w O37w Na19 . . 124.8(12)
Na17 O37w Na19 . . 90.3(4)
Na14 O43w O42w . . 118.0(7)
Na14 O43w Na15 . . 96.8(4)
O42w O43w Na15 . . 21.2(4)
Na18 O41w O40w . . 111.1(9)
Na18 O41w Na19 . . 40.3(2)
O40w O41w Na19 . . 75.0(8)
O35w Hao35 Na15 . . 91.5(14)
O38w Hbo38 Na19 . . 91.5(16)
O35w Hbo35 Na15 . . 103.0(15)
Na18 O39w O38w . . 116.4(8)
Na18 O39w Na19 . . 39.1(2)
O38w O39w Na19 . . 77.4(7)
O42w Hao42 Na15 . . 89.0(19)
O42w Hbo42 Na15 . . 79.2(16)
O1dia S1dia O2dia . . 113.53(16)
O1dia S1dia N1dia . . 111.59(8)
O1dia S1dia S1dib . . 129.1(7)
O1dia S1dia O1dib . . 34.2(6)
O1dia S1dia C1p . . 110.36(9)
O1dia S1dia C1q . . 111.9(3)
O2dia S1dia N1dia . . 110.37(15)
O2dia S1dia S1dib . . 91.6(7)
O2dia S1dia O1dib . . 122.7(5)
O2dia S1dia C1p . . 111.96(18)
O2dia S1dia C1q . . 113.6(4)
N1dia S1dia S1dib . . 20.5(6)
N1dia S1dia O1dib . . 78.0(6)
N1dia S1dia C1p . . 98.02(7)
N1dia S1dia C1q . . 94.2(2)
S1dib S1dia O1dib . . 94.9(9)
S1dib S1dia C1p . . 98.4(7)
S1dib S1dia C1q . . 94.9(7)
O1dib S1dia C1p . . 123.1(4)
O1dib S1dia C1q . . 122.4(6)
C1p S1dia C1q . . 3.8(2)
S1dia O1dia O1dib . . 66.9(7)
Na13 O2dia S1dia . . 125.6(2)
Na13 O2dia S1dib . . 109.3(3)
Na13 O2dia O2dib . . 14(7)
S1dia O2dia S1dib . . 17.41(19)
S1dia O2dia O2dib . . 114(7)
S1dib O2dia O2dib . . 97(7)
Na14 O3dia C7dia . . 155.12(11)
Na14 O3dia O3dib . . 88.2(4)
Na14 O3dia C7dib . . 140.4(5)
C7dia O3dia O3dib . . 93.0(4)
C7dia O3dia C7dib . . 33.0(5)
O3dib O3dia C7dib . . 60.0(6)
Na18 N1dia Na19 . . 35.87(13)
Na18 N1dia S1dia . . 115.33(7)
Na18 N1dia C7dia . . 131.44(10)
Na18 N1dia S1dib . . 117.3(3)
Na18 N1dia N1dib . . 119.8(8)
Na19 N1dia S1dia . . 151.10(16)
Na19 N1dia C7dia . . 97.67(16)
Na19 N1dia S1dib . . 151.9(3)
Na19 N1dia N1dib . . 90.2(8)
S1dia N1dia C7dia . . 110.63(11)
S1dia N1dia S1dib . . 7.7(2)
S1dia N1dia N1dib . . 112.0(8)
C7dia N1dia S1dib . . 110.3(3)
C7dia N1dia N1dib . . 50.4(9)
S1dib N1dia N1dib . . 105.7(8)
O3dia C7dia N1dia . . 124.39(14)
O3dia C7dia N1dib . . 111.5(5)
O3dia C7dia C7dib . . 79.1(8)
O3dia C7dia C2p . . 121.73(14)
N1dia C7dia N1dib . . 32.6(6)
N1dia C7dia C7dib . . 126.9(10)
N1dia C7dia C2p . . 113.87(12)
N1dib C7dia C7dib . . 97.1(12)
N1dib C7dia C2p . . 117.5(5)
C7dib C7dia C2p . . 65.8(9)
S1dia S1dib O2dia . . 71.0(6)
S1dia S1dib N1dia . . 151.8(9)
S1dia S1dib O1dib . . 67.1(8)
S1dia S1dib N1dib . . 164.7(9)
S1dia S1dib C1q . . 70.2(7)
O2dia S1dib N1dia . . 134.3(4)
O2dia S1dib O1dib . . 110.3(6)
O2dia S1dib N1dib . . 118.7(6)
O2dia S1dib C1q . . 104.5(5)
N1dia S1dib O1dib . . 89.1(6)
N1dia S1dib N1dib . . 27.0(4)
N1dia S1dib C1q . . 106.9(4)
O1dib S1dib N1dib . . 116.0(7)
O1dib S1dib C1q . . 110.0(6)
N1dib S1dib C1q . . 95.2(5)
S1dia O1dib O1dia . . 78.9(7)
S1dia O1dib S1dib . . 18.0(2)
O1dia O1dib S1dib . . 96.8(8)
Na13 O2dib O2dia . . 165(8)
Na15 O3dib O3dia . . 112.0(6)
Na15 O3dib C7dib . . 147.1(10)
O3dia O3dib C7dib . . 67.9(8)
Na19 N1dib N1dia . . 72.3(7)
Na19 N1dib C7dia . . 101.4(7)
Na19 N1dib S1dib . . 115.9(6)
Na19 N1dib C7dib . . 119.6(8)
N1dia N1dib C7dia . . 96.9(12)
N1dia N1dib S1dib . . 47.3(6)
N1dia N1dib C7dib . . 126.7(14)
C7dia N1dib S1dib . . 104.7(8)
C7dia N1dib C7dib . . 32.5(6)
S1dib N1dib C7dib . . 113.4(8)
O3dia C7dib C7dia . . 67.9(9)
O3dia C7dib O3dib . . 52.1(7)
O3dia C7dib N1dib . . 90.7(8)
O3dia C7dib C2p . . 126.1(10)
O3dia C7dib C2q . . 132.2(11)
C7dia C7dib O3dib . . 120.0(13)
C7dia C7dib N1dib . . 50.4(9)
C7dia C7dib C2p . . 85.0(10)
C7dia C7dib C2q . . 96.6(11)
O3dib C7dib N1dib . . 123.7(11)
O3dib C7dib C2p . . 128.6(11)
O3dib C7dib C2q . . 121.9(11)
N1dib C7dib C2p . . 107.0(8)
N1dib C7dib C2q . . 114.4(8)
C2p C7dib C2q . . 11.7(4)
S11 C1a C2a . . 107.78(4)
S11 C1a C6a . . 129.55(5)
C2a C1a C6a . . 122.66(5)
C71 C2a C1a . . 110.30(6)
C71 C2a C3a . . 129.06(7)
C1a C2a C3a . . 120.62(6)
C2a C3a C4a . . 117.76(7)
C2a C3a H1c3a . . 121.12
C4a C3a H1c3a . . 121.12
C3a C4a C5a . . 121.24(7)
C3a C4a H1c4a . . 119.38
C5a C4a H1c4a . . 119.38
C4a C5a C6a . . 121.02(7)
C4a C5a H1c5a . . 119.49
C6a C5a H1c5a . . 119.49
C1a C6a C5a . . 116.70(7)
C1a C6a H1c6a . . 121.65
C5a C6a H1c6a . . 121.65
S12 C1b C2b . . 106.69(6)
S12 C1b C6b . . 130.65(7)
C2b C1b C6b . . 122.66(8)
C72 C2b C1b . . 110.99(8)
C72 C2b C3b . . 128.39(9)
C1b C2b C3b . . 120.62(8)
C2b C3b C4b . . 117.76(9)
C2b C3b H1c3b . . 121.12
C4b C3b H1c3b . . 121.12
C3b C4b C5b . . 121.24(9)
C3b C4b H1c4b . . 119.38
C5b C4b H1c4b . . 119.38
C4b C5b C6b . . 121.02(9)
C4b C5b H1c5b . . 119.49
C6b C5b H1c5b . . 119.49
C1b C6b C5b . . 116.70(9)
C1b C6b H1c6b . . 121.65
C5b C6b H1c6b . . 121.65
S13 C1c C2c . . 106.74(5)
S13 C1c C6c . . 130.59(6)
C2c C1c C6c . . 122.66(7)
C73 C2c C1c . . 111.28(7)
C73 C2c C3c . . 128.10(8)
C1c C2c C3c . . 120.62(7)
C2c C3c C4c . . 117.76(8)
C2c C3c H1c3c . . 121.12
C4c C3c H1c3c . . 121.12
C3c C4c C5c . . 121.24(8)
C3c C4c H1c4c . . 119.38
C5c C4c H1c4c . . 119.38
C4c C5c C6c . . 121.02(8)
C4c C5c H1c5c . . 119.49
C6c C5c H1c5c . . 119.49
C1c C6c C5c . . 116.70(8)
C1c C6c H1c6c . . 121.65
C5c C6c H1c6c . . 121.65
S14 C1d C2d . . 106.32(6)
S14 C1d C6d . . 130.85(13)
C2d C1d C6d . . 122.66(10)
C74 C2d C1d . . 111.25(8)
C74 C2d C3d . . 128.10(15)
C1d C2d C3d . . 120.62(12)
C2d C3d C4d . . 117.76(17)
C2d C3d H1c3d . . 121.12
C4d C3d H1c3d . . 121.12
C3d C4d C5d . . 121.24(11)
C3d C4d H1c4d . . 119.38
C5d C4d H1c4d . . 119.38
C4d C5d C6d . . 121.02(13)
C4d C5d H1c5d . . 119.49
C6d C5d H1c5d . . 119.49
C1d C6d C5d . . 116.70(17)
C1d C6d H1c6d . . 121.65
C5d C6d H1c6d . . 121.65
S15 C1e C2e . . 106.52(5)
S15 C1e C6e . . 130.80(6)
C2e C1e C6e . . 122.66(7)
C75 C2e C1e . . 110.92(7)
C75 C2e C3e . . 128.46(8)
C1e C2e C3e . . 120.62(7)
C2e C3e C4e . . 117.76(8)
C2e C3e H1c3e . . 121.12
C4e C3e H1c3e . . 121.12
C3e C4e C5e . . 121.24(8)
C3e C4e H1c4e . . 119.38
C5e C4e H1c4e . . 119.38
C4e C5e C6e . . 121.02(9)
C4e C5e H1c5e . . 119.49
C6e C5e H1c5e . . 119.49
C1e C6e C5e . . 116.70(8)
C1e C6e H1c6e . . 121.65
C5e C6e H1c6e . . 121.65
S16 C1f C2f . . 106.84(6)
S16 C1f C6f . . 130.48(9)
C2f C1f C6f . . 122.66(10)
C76 C2f C1f . . 111.15(8)
C76 C2f C3f . . 128.05(10)
C1f C2f C3f . . 120.62(8)
C2f C3f C4f . . 117.76(10)
C2f C3f H1c3f . . 121.12
C4f C3f H1c3f . . 121.12
C3f C4f C5f . . 121.24(10)
C3f C4f H1c4f . . 119.38
C5f C4f H1c4f . . 119.38
C4f C5f C6f . . 121.02(9)
C4f C5f H1c5f . . 119.49
C6f C5f H1c5f . . 119.49
C1f C6f C5f . . 116.70(10)
C1f C6f H1c6f . . 121.65
C5f C6f H1c6f . . 121.65
S17 C1g C2g . . 107.38(5)
S17 C1g C6g . . 129.95(6)
C2g C1g C6g . . 122.66(7)
C77 C2g C1g . . 110.44(7)
C77 C2g C3g . . 128.90(8)
C1g C2g C3g . . 120.62(7)
C2g C3g C4g . . 117.76(8)
C2g C3g H1c3g . . 121.12
C4g C3g H1c3g . . 121.12
C3g C4g C5g . . 121.24(8)
C3g C4g H1c4g . . 119.38
C5g C4g H1c4g . . 119.38
C4g C5g C6g . . 121.02(8)
C4g C5g H1c5g . . 119.49
C6g C5g H1c5g . . 119.49
C1g C6g C5g . . 116.70(8)
C1g C6g H1c6g . . 121.65
C5g C6g H1c6g . . 121.65
S18 C1h C2h . . 106.14(5)
S18 C1h C6h . . 131.18(7)
C2h C1h C6h . . 122.66(7)
C78 C2h C1h . . 111.77(8)
C78 C2h C3h . . 127.53(8)
C1h C2h C3h . . 120.62(7)
C2h C3h C4h . . 117.76(8)
C2h C3h H1c3h . . 121.12
C4h C3h H1c3h . . 121.12
C3h C4h C5h . . 121.24(9)
C3h C4h H1c4h . . 119.38
C5h C4h H1c4h . . 119.38
C4h C5h C6h . . 121.02(8)
C4h C5h H1c5h . . 119.49
C6h C5h H1c5h . . 119.49
C1h C6h C5h . . 116.70(8)
C1h C6h H1c6h . . 121.65
C5h C6h H1c6h . . 121.65
S19 C1i C2i . . 106.29(5)
S19 C1i C6i . . 131.05(7)
C2i C1i C6i . . 122.66(7)
C79 C2i C1i . . 111.42(8)
C79 C2i C3i . . 127.95(9)
C1i C2i C3i . . 120.62(7)
C2i C3i C4i . . 117.76(8)
C2i C3i H1c3i . . 121.12
C4i C3i H1c3i . . 121.12
C3i C4i C5i . . 121.24(9)
C3i C4i H1c4i . . 119.38
C5i C4i H1c4i . . 119.38
C4i C5i C6i . . 121.02(8)
C4i C5i H1c5i . . 119.49
C6i C5i H1c5i . . 119.49
C1i C6i C5i . . 116.70(8)
C1i C6i H1c6i . . 121.65
C5i C6i H1c6i . . 121.65
S110 C1j C2j . . 107.22(5)
S110 C1j C6j . . 130.10(6)
C2j C1j C6j . . 122.66(7)
C710 C2j C1j . . 110.59(7)
C710 C2j C3j . . 128.79(8)
C1j C2j C3j . . 120.62(7)
C2j C3j C4j . . 117.76(8)
C2j C3j H1c3j . . 121.12
C4j C3j H1c3j . . 121.12
C3j C4j C5j . . 121.24(8)
C3j C4j H1c4j . . 119.38
C5j C4j H1c4j . . 119.38
C4j C5j C6j . . 121.02(8)
C4j C5j H1c5j . . 119.49
C6j C5j H1c5j . . 119.49
C1j C6j C5j . . 116.70(8)
C1j C6j H1c6j . . 121.65
C5j C6j H1c6j . . 121.65
S111 C1k C2k . . 106.73(5)
S111 C1k C6k . . 130.43(10)
C2k C1k C6k . . 122.66(9)
C711 C2k C1k . . 111.41(8)
C711 C2k C3k . . 127.94(12)
C1k C2k C3k . . 120.62(9)
C2k C3k C4k . . 117.76(13)
C2k C3k H1c3k . . 121.12
C4k C3k H1c3k . . 121.12
C3k C4k C5k . . 121.24(10)
C3k C4k H1c4k . . 119.38
C5k C4k H1c4k . . 119.38
C4k C5k C6k . . 121.02(10)
C4k C5k H1c5k . . 119.49
C6k C5k H1c5k . . 119.49
C1k C6k C5k . . 116.70(13)
C1k C6k H1c6k . . 121.65
C5k C6k H1c6k . . 121.65
S112 C1l C2l . . 106.62(6)
S112 C1l C6l . . 130.70(7)
C2l C1l C6l . . 122.66(8)
C712 C2l C1l . . 110.95(8)
C712 C2l C3l . . 128.43(8)
C1l C2l C3l . . 120.62(8)
C2l C3l C4l . . 117.76(8)
C2l C3l H1c3l . . 121.12
C4l C3l H1c3l . . 121.12
C3l C4l C5l . . 121.24(9)
C3l C4l H1c4l . . 119.38
C5l C4l H1c4l . . 119.38
C4l C5l C6l . . 121.02(9)
C4l C5l H1c5l . . 119.49
C6l C5l H1c5l . . 119.49
C1l C6l C5l . . 116.70(8)
C1l C6l H1c6l . . 121.65
C5l C6l H1c6l . . 121.65
S114 C1m C2m . . 106.87(5)
S114 C1m C6m . . 130.45(6)
C2m C1m C6m . . 122.66(7)
C714 C2m C1m . . 110.94(7)
C714 C2m C3m . . 128.41(8)
C1m C2m C3m . . 120.62(7)
C2m C3m C4m . . 117.76(8)
C2m C3m H1c3m . . 121.12
C4m C3m H1c3m . . 121.12
C3m C4m C5m . . 121.24(8)
C3m C4m H1c4m . . 119.38
C5m C4m H1c4m . . 119.38
C4m C5m C6m . . 121.02(8)
C4m C5m H1c5m . . 119.49
C6m C5m H1c5m . . 119.49
C1m C6m C5m . . 116.70(8)
C1m C6m H1c6m . . 121.65
C5m C6m H1c6m . . 121.65
S115 C1n C2n . . 106.95(5)
S115 C1n C6n . . 130.39(7)
C2n C1n C6n . . 122.66(7)
C715 C2n C1n . . 111.14(7)
C715 C2n C3n . . 128.21(8)
C1n C2n C3n . . 120.62(7)
C2n C3n C4n . . 117.76(8)
C2n C3n H1c3n . . 121.12
C4n C3n H1c3n . . 121.12
C3n C4n C5n . . 121.24(9)
C3n C4n H1c4n . . 119.38
C5n C4n H1c4n . . 119.38
C4n C5n C6n . . 121.02(8)
C4n C5n H1c5n . . 119.49
C6n C5n H1c5n . . 119.49
C1n C6n C5n . . 116.70(8)
C1n C6n H1c6n . . 121.65
C5n C6n H1c6n . . 121.65
S116 C1o C2o . . 106.89(5)
S116 C1o C6o . . 130.45(6)
C2o C1o C6o . . 122.66(7)
C716 C2o C1o . . 111.16(7)
C716 C2o C3o . . 128.21(8)
C1o C2o C3o . . 120.62(7)
C2o C3o C4o . . 117.76(8)
C2o C3o H1c3o . . 121.12
C4o C3o H1c3o . . 121.12
C3o C4o C5o . . 121.24(8)
C3o C4o H1c4o . . 119.38
C5o C4o H1c4o . . 119.38
C4o C5o C6o . . 121.02(9)
C4o C5o H1c5o . . 119.49
C6o C5o H1c5o . . 119.49
C1o C6o C5o . . 116.70(8)
C1o C6o H1c6o . . 121.65
C5o C6o H1c6o . . 121.65
S1dia C1p C2p . . 106.17(7)
S1dia C1p C6p . . 131.16(11)
S1dia C1p C1q . . 49(3)
S1dia C1p C2q . . 115.4(2)
S1dia C1p C6q . . 114.4(4)
C2p C1p C6p . . 122.66(12)
C2p C1p C1q . . 58(3)
C2p C1p C2q . . 12.6(3)
C2p C1p C6q . . 136.5(6)
C6p C1p C1q . . 176(4)
C6p C1p C2q . . 113.0(2)
C6p C1p C6q . . 21.1(5)
C1q C1p C2q . . 68(2)
C1q C1p C6q . . 156(3)
C2q C1p C6q . . 129.7(5)
C7dia C2p C7dib . . 29.2(5)
C7dia C2p C1p . . 111.15(10)
C7dia C2p C3p . . 128.13(12)
C7dia C2p C1q . . 105.7(2)
C7dia C2p C2q . . 135.6(16)
C7dib C2p C1p . . 123.9(5)
C7dib C2p C3p . . 110.9(5)
C7dib C2p C1q . . 119.2(6)
C7dib C2p C2q . . 106.4(16)
C1p C2p C3p . . 120.62(10)
C1p C2p C1q . . 5.4(2)
C1p C2p C2q . . 92.4(12)
C3p C2p C1q . . 126.0(3)
C3p C2p C2q . . 48.7(19)
C1q C2p C2q . . 96.7(13)
C2p C3p C4p . . 117.76(13)
C2p C3p H1c3p . . 121.12
C2p C3p C2q . . 11.3(5)
C2p C3p C3q . . 109.4(12)
C2p C3p H1c3q . . 156.93
C4p C3p H1c3p . . 121.12
C4p C3p C2q . . 112.2(3)
C4p C3p C3q . . 18(2)
C4p C3p H1c3q . . 77.01
H1c3p C3p C2q . . 125.67
H1c3p C3p C3q . . 126.68
H1c3p C3p H1c3q . . 47.74
C2q C3p C3q . . 101.3(15)
C2q C3p H1c3q . . 150.15
C3q C3p H1c3q . . 79.04
C3p C4p C5p . . 121.24(12)
C3p C4p H1c4p . . 119.38
C3p C4p C3q . . 9.5(12)
C3p C4p C4q . . 133.3(5)
C5p C4p H1c4p . . 119.38
C5p C4p C3q . . 117.1(6)
C5p C4p C4q . . 20.8(11)
H1c4p C4p C3q . . 122.74
H1c4p C4p C4q . . 104.65
C3q C4p C4q . . 132.3(7)
C4p C5p C6p . . 121.02(10)
C4p C5p H1c5p . . 119.49
C4p C5p C4q . . 13.5(6)
C4p C5p C5q . . 137.5(8)
C6p C5p H1c5p . . 119.49
C6p C5p C4q . . 129.3(3)
C6p C5p C5q . . 47.5(9)
H1c5p C5p C4q . . 110.14
H1c5p C5p C5q . . 86.44
C4q C5p C5q . . 132.0(12)
C1p C6p C5p . . 116.70(13)
C1p C6p H1c6p . . 121.65
C1p C6p C1q . . 0.4(4)
C1p C6p C5q . . 130.3(5)
C1p C6p C6q . . 64.1(8)
C5p C6p H1c6p . . 121.65
C5p C6p C1q . . 116.7(3)
C5p C6p C5q . . 26.3(4)
C5p C6p C6q . . 142(2)
H1c6p C6p C1q . . 121.61
H1c6p C6p C5q . . 103.82
H1c6p C6p C6q . . 70.62
C1q C6p C5q . . 130.1(6)
C1q C6p C6q . . 63.8(8)
C5q C6p C6q . . 121(2)
C3p H1c3p H1c3q . . 63.54
C4p H1c4p H1c4q . . 77.53
C6p H1c6p C6q . . 30.72
C6p H1c6p H1c6q . . 99.11
C6q H1c6p H1c6q . . 68.45
S1dia C1q S1dib . . 14.86(17)
S1dia C1q C1p . . 128(3)
S1dia C1q C2p . . 115.3(4)
S1dia C1q C6p . . 127.4(4)
S1dia C1q C2q . . 124.5(5)
S1dia C1q C6q . . 112.7(5)
S1dib C1q C1p . . 141(3)
S1dib C1q C2p . . 101.0(4)
S1dib C1q C6p . . 141.5(5)
S1dib C1q C2q . . 109.7(5)
S1dib C1q C6q . . 127.6(5)
C1p C1q C2p . . 117(3)
C1p C1q C6p . . 4(4)
C1p C1q C2q . . 106(2)
C1p C1q C6q . . 22(3)
C2p C1q C6p . . 117.2(4)
C2p C1q C2q . . 13.0(3)
C2p C1q C6q . . 130.3(7)
C6p C1q C2q . . 107.3(4)
C6p C1q C6q . . 18.9(4)
C2q C1q C6q . . 122.7(6)
C7dib C2q C1p . . 112.6(6)
C7dib C2q C2p . . 61.9(14)
C7dib C2q C3p . . 114.6(6)
C7dib C2q C1q . . 107.2(6)
C7dib C2q C3q . . 132.2(6)
C1p C2q C2p . . 75.0(11)
C1p C2q C3p . . 131.8(6)
C1p C2q C1q . . 5.6(2)
C1p C2q C3q . . 115.2(4)
C2p C2q C3p . . 120(2)
C2p C2q C1q . . 70.3(12)
C2p C2q C3q . . 134(3)
C3p C2q C1q . . 136.6(7)
C3p C2q C3q . . 20.4(4)
C1q C2q C3q . . 120.6(5)
C3p C3q C4p . . 152(4)
C3p C3q C2q . . 58.3(12)
C3p C3q C4q . . 150(3)
C3p C3q H1c3q . . 70.6
C4p C3q C2q . . 135.5(5)
C4p C3q C4q . . 17.9(3)
C4p C3q H1c3q . . 103.36
C2q C3q C4q . . 117.8(5)
C2q C3q H1c3q . . 121.12
C4q C3q H1c3q . . 121.12
C4p C4q C5p . . 145.7(17)
C4p C4q C3q . . 29.8(5)
C4p C4q C5q . . 150.8(10)
C4p C4q H1c4q . . 89.7
C5p C4q C3q . . 122.1(9)
C5p C4q C5q . . 20.0(5)
C5p C4q H1c4q . . 114.55
C3q C4q C5q . . 121.2(6)
C3q C4q H1c4q . . 119.38
C5q C4q H1c4q . . 119.38
C5p C5q C6p . . 106.3(12)
C5p C5q C4q . . 28.0(7)
C5p C5q C6q . . 121.1(12)
C5p C5q H1c5q . . 111.88
C6p C5q C4q . . 113.4(7)
C6p C5q C6q . . 17.8(8)
C6p C5q H1c5q . . 124.35
C4q C5q C6q . . 121.0(5)
C4q C5q H1c5q . . 119.49
C6q C5q H1c5q . . 119.49
C1p C6q C6p . . 94.9(11)
C1p C6q H1c6p . . 141.98
C1p C6q C1q . . 2.5(3)
C1p C6q C5q . . 114.9(5)
C1p C6q H1c6q . . 123.39
C6p C6q H1c6p . . 78.66
C6p C6q C1q . . 97.3(11)
C6p C6q C5q . . 41.1(16)
C6p C6q H1c6q . . 126.6
H1c6p C6q C1q . . 142.73
H1c6p C6q C5q . . 84.59
H1c6p C6q H1c6q . . 48.05
C1q C6q C5q . . 116.7(5)
C1q C6q H1c6q . . 121.65
C5q C6q H1c6q . . 121.65
C3p H1c3q H1c3p . . 68.72
C3p H1c3q C3q . . 30.36
H1c3p H1c3q C3q . . 99.02
H1c4p H1c4q C4q . . 88.11
H1c6p H1c6q C6q . . 63.5

loop_
_geom_bond_atom_site_label_1
_geom_bond_atom_site_label_2
_geom_bond_site_symmetry_2
_geom_bond_distance
Na1 Na2 . 3.4831(7)
Na1 Na12 . 3.3954(8)
Na1 O14w . 2.3763(10)
Na1 O15w . 2.3743(10)
Na1 O38 . 2.3095(10)
Na1 O315 . 2.3786(10)
Na1 O316 . 2.4410(11)
Na2 Na3 . 3.5291(7)
Na2 O28w . 2.4140(10)
Na2 O30w . 2.4135(10)
Na2 O31 . 2.4435(10)
Na2 O38 . 2.3570(10)
Na2 O39 . 2.3442(10)
Na3 O18w . 2.3431(10)
Na3 O20w . 2.4347(10)
Na3 O32 . 2.3578(11)
Na3 O39 . 2.3901(10)
Na3 O310 . 2.4399(10)
Na4 Na8 2_555 3.6547(7)
Na4 O16w . 2.3635(12)
Na4 O21w 2_555 2.3518(10)
Na4 O32w . 2.4290(11)
Na4 O33w . 2.3819(10)
Na4 O115 2_555 2.4119(11)
Na5 Na13 2_555 3.2567(7)
Na5 O14w . 2.3675(11)
Na5 O27w . 2.3304(13)
Na5 O29w . 2.4466(11)
Na5 O30w . 2.3296(11)
Na5 O211 2_555 2.4311(10)
Na6 Na16 2_455 3.5370(8)
Na6 O18w . 2.3337(10)
Na6 O23w . 2.4192(11)
Na6 O24w . 2.3350(13)
Na6 O28w . 2.4095(11)
Na6 O24 2_455 2.4499(10)
Na6 O16 2_455 2.4190(11)
Na6 Na17 2_455 3.340(5)
Na7 Na13 . 3.9158(7)
Na7 O19w . 2.3392(13)
Na7 O25w . 2.3683(11)
Na7 N13 . 2.7012(12)
Na7 O34 . 2.3328(10)
Na7 O215 2_545 2.3937(9)
Na8 Na18 . 3.8894(8)
Na8 O17w . 2.3577(12)
Na8 O21w . 2.4189(12)
Na8 O26w . 2.3460(11)
Na8 O32w 2_545 2.3946(10)
Na8 O29 2_545 2.3240(11)
Na9 Na10 2_455 3.7397(7)
Na9 O10w 2_455 2.3592(10)
Na9 O12w . 2.3727(12)
Na9 O15w . 2.3691(11)
Na9 O34w . 2.4160(11)
Na9 O22 2_445 2.3240(12)
Na10 Na11 . 3.5817(7)
Na10 O10w . 2.4032(11)
Na10 O13w 2_445 2.4133(10)
Na10 O22w . 2.3385(13)
Na10 O18 2_445 2.4019(11)
Na11 O11w . 2.4392(11)
Na11 O31w . 2.3258(12)
Na11 O33w 1_545 2.4395(11)
Na11 O33 . 2.3574(10)
Na11 O311 . 2.2946(10)
Na12 O26w . 2.3227(11)
Na12 O34w . 2.3138(11)
Na12 O36 . 2.3869(12)
Na12 O315 . 2.4079(11)
Na13 O29w 2_545 2.3412(11)
Na13 O38w . 2.3861(12)
Na13 O312 . 2.2143(11)
Na13 O2dia . 2.430(4)
Na13 O2dib . 2.19(3)
Na14 Na16 . 3.9352(9)
Na14 O36w . 2.3294(13)
Na14 O42w . 2.2947(14)
Na14 O12 2_445 2.4247(10)
Na14 O214 . 2.4464(11)
Na14 N114 . 2.7584(12)
Na14 Na15 . 3.025(5)
Na14 Na17 . 3.717(6)
Na14 O37w . 2.225(12)
Na14 O43w . 1.705(8)
Na14 O3dia . 2.3905(12)
Na16 O23w 2_445 2.4028(11)
Na16 O35w . 2.3379(13)
Na16 O36w . 2.4232(14)
Na16 O24 . 2.3327(11)
Na16 O35 . 2.2387(12)
Na16 Na15 . 3.452(5)
Na16 Na17 . 0.977(7)
Na16 Na19 . 3.248(5)
Na18 O38w . 2.3815(13)
Na18 O40w . 2.3321(16)
Na18 N15 . 2.4234(12)
Na18 Na19 . 1.537(5)
Na18 O41w . 1.959(10)
Na18 O39w . 1.964(8)
Na18 N1dia . 2.5917(15)
O10w Hbo10 . 0.760(18)
O10w Hao10 . 0.818(17)
O11w Hao11 . 0.827(17)
O11w Hbo11 . 0.829(17)
O12w Hao12 . 0.784(19)
O12w Hbo12 . 0.791(19)
O13w Hao13 . 0.868(17)
O13w Hbo13 . 0.756(17)
O14w Hbo14 . 0.894(17)
O14w Hao14 . 0.843(16)
O15w Hao15 . 0.848(16)
O15w Hbo15 . 0.798(17)
O16w Hao16 . 0.716(19)
O16w Hbo16 . 0.819(19)
O17w Hao17 . 0.818(19)
O17w Hbo17 . 0.860(18)
O18w Hao18 . 0.813(17)
O18w Hbo18 . 0.866(16)
O19w Hao19 . 0.798(19)
O19w Hbo19 . 0.83(2)
O20w Hao20 . 0.814(16)
O20w Hbo20 . 0.865(17)
O21w Hao21 . 0.806(17)
O21w Hbo21 . 0.750(18)
O22w Hao22 . 0.812(19)
O22w Hbo22 . 0.818(19)
O23w Na17 2_455 2.292(5)
O23w Hao23 . 0.794(18)
O23w Hbo23 . 0.847(18)
O24w Hao24 . 0.76(2)
O24w Hbo24 . 0.76(2)
O25w Hbo25 . 0.802(17)
O25w Hao25 . 0.865(17)
O26w Hao26 . 0.880(17)
O26w Hbo26 . 0.735(18)
O27w Hao27 . 0.85(2)
O27w Hbo27 . 0.75(2)
O28w Hao28 . 0.871(17)
O28w Hbo28 . 0.850(16)
O29w Hao29 . 0.775(18)
O29w Hbo29 . 0.882(17)
O30w Hao30 . 0.899(16)
O30w Hbo30 . 0.817(17)
O31w Hao31 . 0.854(18)
O31w Hbo31 . 0.764(18)
O32w Hao32 . 0.814(17)
O32w Hbo32 . 0.803(18)
O33w Hao33 . 0.817(17)
O33w Hbo33 . 0.816(17)
O34w Hao34 . 0.880(17)
O34w Hbo34 . 0.816(17)
O35w Na15 . 2.171(5)
O35w Hao35 . 0.825(18)
O35w Hbo35 . 0.869(19)
O36w Na17 . 1.873(6)
O36w O37w . 0.659(9)
O38w Na19 . 2.384(6)
O38w Hao38 . 0.81(2)
O38w Hbo38 . 0.78(2)
O38w O39w . 0.732(9)
O40w Na19 . 2.286(6)
O40w O41w . 0.743(11)
O40w Hbo40 . 0.74(2)
O40w Hao40 . 0.78(2)
O42w Na15 . 1.476(5)
O42w O43w . 0.931(9)
O42w Hao42 . 0.78(2)
O42w Hbo42 . 0.78(2)
S11 O11 . 1.4492(10)
S11 O21 . 1.4520(10)
S11 N11 . 1.6148(11)
S11 C1a . 1.7611(6)
O31 C71 . 1.2413(15)
N11 C71 . 1.3690(15)
C71 C2a . 1.5139(13)
S12 O12 . 1.4571(10)
S12 O22 . 1.4376(11)
S12 N12 . 1.6101(10)
S12 C1b . 1.7642(8)
O32 C72 . 1.2473(14)
N12 C72 . 1.3631(16)
C72 C2b . 1.5044(14)
S13 O13 . 1.4526(10)
S13 O23 . 1.4495(10)
S13 N13 . 1.6115(11)
S13 C1c . 1.7737(7)
O33 C73 . 1.2425(15)
N13 C73 . 1.3645(14)
C73 C2c . 1.5017(14)
S14 O14 . 1.4490(10)
S14 O24 . 1.4563(10)
S14 N14 . 1.6171(11)
S14 C1d . 1.7577(8)
O34 C74 . 1.2470(14)
N14 C74 . 1.3625(16)
C74 C2d . 1.4928(16)
S15 O15 . 1.4516(11)
S15 O25 . 1.4525(11)
S15 N15 . 1.5992(11)
S15 C1e . 1.7696(7)
O35 C75 . 1.2359(16)
O35 Na17 . 2.214(6)
O35 Na19 . 2.435(5)
N15 C75 . 1.3651(15)
C75 C2e . 1.5098(14)
S16 O16 . 1.4434(10)
S16 O26 . 1.4463(10)
S16 C1f . 1.7677(10)
O36 C76 . 1.2502(14)
N16 C76 . 1.3618(16)
C76 C2f . 1.4910(14)
S17 O17 . 1.4520(10)
S17 O27 . 1.4473(10)
S17 C1g . 1.7675(7)
O37 C77 . 1.2546(15)
N17 C77 . 1.3527(15)
C77 C2g . 1.5089(14)
S18 O18 . 1.4384(10)
S18 O28 . 1.4560(10)
S18 N18 . 1.6178(10)
S18 C1h . 1.7760(8)
O38 C78 . 1.2449(14)
N18 C78 . 1.3669(15)
C78 C2h . 1.4881(14)
S19 O19 . 1.4589(10)
S19 O29 . 1.4476(10)
S19 N19 . 1.6073(10)
S19 C1i . 1.7713(8)
O39 C79 . 1.2419(13)
N19 C79 . 1.3695(15)
C79 C2i . 1.4960(14)
S110 O110 . 1.4499(10)
S110 O210 . 1.4529(11)
S110 N110 . 1.6125(11)
S110 C1j . 1.7633(7)
O310 C710 . 1.2454(15)
N110 C710 . 1.3637(15)
C710 C2j . 1.5169(14)
S111 O111 . 1.4436(9)
S111 O211 . 1.4573(10)
S111 N111 . 1.6152(10)
S111 C1k . 1.7618(8)
O311 C711 . 1.2313(14)
N111 C711 . 1.3777(15)
C711 C2k . 1.4978(14)
S112 O112 . 1.4519(10)
S112 O212 . 1.4511(10)
S112 N112 . 1.6110(11)
S112 C1l . 1.7747(8)
O112 Na15 . 2.395(5)
O312 C712 . 1.2371(15)
N112 C712 . 1.3630(15)
C712 C2l . 1.5045(14)
S114 O114 . 1.4503(11)
S114 O214 . 1.4479(11)
S114 N114 . 1.6151(11)
S114 C1m . 1.7660(7)
O314 C714 . 1.2491(15)
N114 C714 . 1.3585(15)
C714 C2m . 1.5101(14)
S115 O115 . 1.4418(10)
S115 O215 . 1.4571(10)
S115 N115 . 1.6132(10)
S115 C1n . 1.7642(8)
O315 C715 . 1.2427(13)
N115 C715 . 1.3715(15)
C715 C2n . 1.4994(14)
S116 O116 . 1.4534(10)
S116 O216 . 1.4482(10)
S116 N116 . 1.6159(11)
S116 C1o . 1.7678(7)
O316 C716 . 1.2445(15)
N116 C716 . 1.3650(15)
C716 C2o . 1.5110(14)
Na15 Na17 . 3.992(7)
Na15 O43w . 2.305(10)
Na15 Hao35 . 1.986(19)
Na15 Hbo35 . 1.803(19)
Na15 Hao42 . 1.27(2)
Na15 Hbo42 . 1.41(2)
Na15 O3dib . 2.382(9)
Na17 Na19 . 3.342(7)
Na17 O37w . 2.343(11)
Na19 O37w . 2.370(12)
Na19 O41w . 2.364(11)
Na19 Hbo38 . 2.23(2)
Na19 O39w . 2.435(10)
Na19 N1dia . 2.340(5)
Na19 N1dib . 2.456(11)
S1dia O1dia . 1.4503(15)
S1dia O2dia . 1.440(4)
S1dia N1dia . 1.6094(14)
S1dia S1dib . 0.456(5)
S1dia O1dib . 1.360(10)
S1dia C1p . 1.7648(13)
S1dia C1q . 1.671(6)
O1dia O1dib . 0.831(13)
O2dia S1dib . 1.522(6)
O2dia O2dib . 0.24(3)
O3dia C7dia . 1.2490(17)
O3dia O3dib . 1.127(12)
O3dia C7dib . 1.324(11)
N1dia C7dia . 1.355(2)
N1dia S1dib . 1.193(5)
N1dia N1dib . 0.736(11)
C7dia N1dib . 1.052(11)
C7dia C7dib . 0.734(12)
C7dia C2p . 1.4982(18)
S1dib O1dib . 1.471(12)
S1dib N1dib . 1.562(11)
S1dib C1q . 1.770(8)
O3dib C7dib . 1.237(13)
N1dib C7dib . 1.355(16)
C7dib C2p . 1.371(11)
C7dib C2q . 1.491(13)
C1a C2a . 1.3905(9)
C1a C6a . 1.3874(10)
C2a C3a . 1.3881(9)
C3a C4a . 1.3956(11)
C3a H1c3a . 0.96
C4a C5a . 1.4005(12)
C4a H1c4a . 0.96
C5a C6a . 1.4011(10)
C5a H1c5a . 0.96
C6a H1c6a . 0.96
C1b C2b . 1.3905(13)
C1b C6b . 1.3874(15)
C2b C3b . 1.3881(13)
C3b C4b . 1.3956(15)
C3b H1c3b . 0.96
C4b C5b . 1.4005(16)
C4b H1c4b . 0.96
C5b C6b . 1.4011(15)
C5b H1c5b . 0.96
C6b H1c6b . 0.96
C1c C2c . 1.3905(11)
C1c C6c . 1.3874(12)
C2c C3c . 1.3881(11)
C3c C4c . 1.3956(13)
C3c H1c3c . 0.96
C4c C5c . 1.4005(14)
C4c H1c4c . 0.96
C5c C6c . 1.4011(13)
C5c H1c5c . 0.96
C6c H1c6c . 0.96
C1d C2d . 1.3905(19)
C1d C6d . 1.387(2)
C2d C3d . 1.3881(15)
C3d C4d . 1.396(2)
C3d H1c3d . 0.96
C4d C5d . 1.401(2)
C4d H1c4d . 0.96
C5d C6d . 1.4011(16)
C5d H1c5d . 0.96
C6d H1c6d . 0.96
C1e C2e . 1.3905(11)
C1e C6e . 1.3874(12)
C2e C3e . 1.3881(11)
C3e C4e . 1.3956(13)
C3e H1c3e . 0.96
C4e C5e . 1.4005(14)
C4e H1c4e . 0.96
C5e C6e . 1.4011(13)
C5e H1c5e . 0.96
C6e H1c6e . 0.96
C1f C2f . 1.3905(14)
C1f C6f . 1.3874(13)
C2f C3f . 1.3881(18)
C3f C4f . 1.3956(14)
C3f H1c3f . 0.96
C4f C5f . 1.4005(17)
C4f H1c4f . 0.96
C5f C6f . 1.4011(19)
C5f H1c5f . 0.96
C6f H1c6f . 0.96
C1g C2g . 1.3905(11)
C1g C6g . 1.3874(11)
C2g C3g . 1.3881(11)
C3g C4g . 1.3956(13)
C3g H1c3g . 0.96
C4g C5g . 1.4005(14)
C4g H1c4g . 0.96
C5g C6g . 1.4011(13)
C5g H1c5g . 0.96
C6g H1c6g . 0.96
C1h C2h . 1.3905(12)
C1h C6h . 1.3874(13)
C2h C3h . 1.3881(13)
C3h C4h . 1.3956(14)
C3h H1c3h . 0.96
C4h C5h . 1.4005(15)
C4h H1c4h . 0.96
C5h C6h . 1.4011(14)
C5h H1c5h . 0.96
C6h H1c6h . 0.96
C1i C2i . 1.3905(13)
C1i C6i . 1.3874(13)
C2i C3i . 1.3881(13)
C3i C4i . 1.3956(14)
C3i H1c3i . 0.96
C4i C5i . 1.4005(15)
C4i H1c4i . 0.96
C5i C6i . 1.4011(15)
C5i H1c5i . 0.96
C6i H1c6i . 0.96
C1j C2j . 1.3905(11)
C1j C6j . 1.3874(12)
C2j C3j . 1.3881(11)
C3j C4j . 1.3956(13)
C3j H1c3j . 0.96
C4j C5j . 1.4005(14)
C4j H1c4j . 0.96
C5j C6j . 1.4011(13)
C5j H1c5j . 0.96
C6j H1c6j . 0.96
C1k C2k . 1.3905(16)
C1k C6k . 1.3874(16)
C2k C3k . 1.3881(14)
C3k C4k . 1.3956(16)
C3k H1c3k . 0.96
C4k C5k . 1.4005(18)
C4k H1c4k . 0.96
C5k C6k . 1.4011(15)
C5k H1c5k . 0.96
C6k H1c6k . 0.96
C1l C2l . 1.3905(11)
C1l C6l . 1.3874(12)
C2l C3l . 1.3881(12)
C3l C4l . 1.3956(13)
C3l H1c3l . 0.96
C4l C5l . 1.4005(14)
C4l H1c4l . 0.96
C5l C6l . 1.4011(13)
C5l H1c5l . 0.96
C6l H1c6l . 0.96
C1m C2m . 1.3905(11)
C1m C6m . 1.3874(12)
C2m C3m . 1.3881(11)
C3m C4m . 1.3956(13)
C3m H1c3m . 0.96
C4m C5m . 1.4005(14)
C4m H1c4m . 0.96
C5m C6m . 1.4011(12)
C5m H1c5m . 0.96
C6m H1c6m . 0.96
C1n C2n . 1.3905(12)
C1n C6n . 1.3874(13)
C2n C3n . 1.3881(13)
C3n C4n . 1.3956(13)
C3n H1c3n . 0.96
C4n C5n . 1.4005(15)
C4n H1c4n . 0.96
C5n C6n . 1.4011(14)
C5n H1c5n . 0.96
C6n H1c6n . 0.96
C1o C2o . 1.3905(11)
C1o C6o . 1.3874(12)
C2o C3o . 1.3881(11)
C3o C4o . 1.3956(13)
C3o H1c3o . 0.96
C4o C5o . 1.4005(14)
C4o H1c4o . 0.96
C5o C6o . 1.4011(13)
C5o H1c5o . 0.96
C6o H1c6o . 0.96
C1p C2p . 1.3905(18)
C1p C6p . 1.3874(16)
C1p C1q . 0.147(5)
C1p C2q . 1.439(6)
C1p C6q . 1.252(7)
C2p C3p . 1.388(2)
C2p C1q . 1.318(7)
C2p C2q . 0.314(7)
C3p C4p . 1.3956(17)
C3p H1c3p . 0.96
C3p C2q . 1.204(8)
C3p C3q . 0.494(7)
C3p H1c3q . 0.9223
C4p C5p . 1.401(2)
C4p H1c4p . 0.96
C4p C3q . 0.939(8)
C4p C4q . 0.579(6)
C5p C6p . 1.401(2)
C5p H1c5p . 0.96
C5p C4q . 0.884(8)
C5p C5q . 0.646(7)
C6p H1c6p . 0.96
C6p C1q . 1.534(5)
C6p C5q . 1.076(9)
C6p C6q . 0.500(10)
H1c3p H1c3q . 0.7625
H1c4p H1c4q . 0.8173
H1c6p C6q . 0.9237
H1c6p H1c6q . 0.7677
C1q C2q . 1.390(9)
C1q C6q . 1.387(9)
C2q C3q . 1.388(11)
C3q C4q . 1.396(9)
C3q H1c3q . 0.96
C4q C5q . 1.401(9)
C4q H1c4q . 0.96
C5q C6q . 1.401(12)
C5q H1c5q . 0.96
C6q H1c6q . 0.96

loop_
_geom_hbond_atom_site_label_D
_geom_hbond_atom_site_label_H
_geom_hbond_atom_site_label_A
_geom_hbond_site_symmetry_A
_geom_hbond_distance_DH
_geom_hbond_distance_HA
_geom_hbond_distance_DA
_geom_hbond_angle_DHA
O28w Hao28 N116 . 0.871(17) 2.128(16) 2.9682(14) 162.0(15)
O28w Hbo28 N18 . 0.850(16) 2.164(17) 2.9772(14) 160.2(15)
O24w Hao24 O116 . 0.76(2) 2.11(2) 2.8492(15) 165(2)
O27w Hao27 O17 . 0.85(2) 1.99(2) 2.8356(15) 172.9(18)
O17w Hao17 O27 . 0.818(19) 2.243(18) 3.0412(14) 165.4(18)
O22w Hao22 O212 . 0.812(19) 2.129(19) 2.9344(15) 171.6(19)
O18w Hao18 N110 . 0.813(17) 2.046(16) 2.8464(14) 167.8(16)
O18w Hbo18 N12 . 0.866(16) 2.071(17) 2.9085(14) 162.5(15)
O33w Hao33 N13 1_565 0.817(17) 2.028(17) 2.8143(14) 161.5(16)
O13w Hao13 O37 . 0.868(17) 1.998(16) 2.8556(12) 169.3(15)
O21w Hao21 O314 . 0.806(17) 1.979(17) 2.7738(13) 168.3(16)
O38w Hao38 O34 . 0.81(2) 2.021(19) 2.7968(15) 159(2)
O39w Hao38 O34 . 1.12(2) 2.021(19) 3.093(8) 158.8(17)
O23w Hao23 O12 . 0.794(18) 2.170(17) 2.9453(14) 165.3(16)
O15w Hao15 N18 . 0.848(16) 2.157(17) 2.9626(14) 158.5(15)
O15w Hbo15 N116 . 0.798(17) 2.261(17) 3.0266(14) 160.8(16)
O12w Hao12 O114 . 0.784(19) 2.087(19) 2.8678(15) 174.5(19)
O34w Hao34 N114 . 0.880(17) 1.991(17) 2.8499(14) 164.8(16)
O32w Hao32 O310 . 0.814(17) 2.008(17) 2.8209(13) 176.6(16)
O29w Hao29 O19 . 0.775(18) 2.097(17) 2.8527(14) 165.0(16)
O29w Hbo29 O215 . 0.882(17) 1.962(17) 2.8259(13) 165.8(15)
O25w Hbo25 N111 . 0.802(17) 2.063(17) 2.8584(14) 171.4(17)
O25w Hao25 O11w . 0.865(17) 2.476(17) 3.2453(14) 148.5(15)
O25w Hao25 O312 . 0.865(17) 2.400(17) 2.9748(14) 124.4(13)
O30w Hao30 N19 . 0.899(16) 2.032(16) 2.9040(14) 162.9(15)
O16w Hao16 O23 1_565 0.716(19) 2.236(19) 2.9520(14) 178(2)
O20w Hao20 N19 . 0.814(16) 2.313(17) 3.0538(14) 151.6(16)
O20w Hbo20 N11 . 0.865(17) 2.203(17) 3.0443(14) 164.3(16)
O14w Hbo14 N17 . 0.894(17) 1.974(16) 2.8486(14) 165.7(15)
O14w Hao14 N115 . 0.843(16) 2.223(17) 3.0259(14) 159.4(15)
O11w Hao11 N112 . 0.827(17) 2.124(17) 2.9513(15) 177.9(16)
O11w Hbo11 N14 . 0.829(17) 2.254(17) 3.0769(15) 172.0(17)
O19w Hao19 O19 2_545 0.798(19) 2.14(2) 2.9220(15) 169(2)
O26w Hao26 N115 . 0.880(17) 2.011(17) 2.8512(14) 159.5(15)
O26w Hbo26 O111 2_555 0.735(18) 2.109(17) 2.7996(14) 156.6(17)
O10w Hbo10 O14 . 0.760(18) 2.048(18) 2.8030(14) 171.8(17)
O21w Hbo21 O1dia . 0.750(18) 2.088(18) 2.8315(17) 171.2(18)
O21w Hbo21 O1dib . 0.750(18) 2.03(2) 2.750(9) 160.2(17)
O30w Hbo30 N11 . 0.817(17) 2.101(16) 2.9098(14) 170.6(16)
O17w Hbo17 O15 . 0.860(18) 2.036(18) 2.8888(15) 171.4(17)
O33w Hbo33 O32 . 0.816(17) 1.994(17) 2.8095(13) 177.3(17)
O10w Hao10 O33 . 0.818(17) 1.961(17) 2.7687(13) 169.2(16)
O12w Hbo12 O216 . 0.791(19) 2.171(19) 2.9534(15) 170.4(19)
O13w Hbo13 O26 . 0.756(17) 2.161(17) 2.9029(14) 167.3(17)
O34w Hbo34 N16 . 0.816(17) 2.216(18) 2.9696(15) 153.7(17)
O27w Hbo27 O21 . 0.75(2) 2.17(2) 2.9233(15) 176(2)
O23w Hbo23 O28 . 0.847(18) 1.984(17) 2.7820(14) 156.7(15)
O22w Hbo22 O110 1_545 0.818(19) 2.062(19) 2.8686(15) 168.7(19)
O19w Hbo19 O25 . 0.83(2) 2.06(2) 2.8524(16) 159.7(18)
O32w Hbo32 N111 1_565 0.803(18) 2.203(18) 2.9907(14) 167.1(17)
O35w Hao35 Na15 . 0.825(18) 1.986(19) 2.171(5) 91.5(14)
O35w Hao35 O3dia . 0.825(18) 1.988(19) 2.8012(16) 168.7(19)
O35w Hao35 O3dib . 0.825(18) 2.04(2) 2.829(11) 158.8(19)
O38w Hbo38 O35w . 0.78(2) 2.13(2) 2.9038(16) 167(2)
O38w Hbo38 Na19 . 0.78(2) 2.23(2) 2.384(6) 91.5(16)
O24w Hbo24 O210 . 0.76(2) 2.14(2) 2.8949(15) 176(2)
O16w Hbo16 O11 . 0.819(19) 2.046(19) 2.8537(14) 168.7(18)
O35w Hbo35 N112 . 0.869(19) 2.393(19) 3.2035(16) 155.4(15)
O35w Hbo35 Na15 . 0.869(19) 1.803(19) 2.171(5) 103.0(15)
O40w Hbo40 O314 . 0.74(2) 2.16(2) 2.8876(17) 168(2)
O40w Hao40 O36 . 0.78(2) 1.97(2) 2.7402(17) 169(2)
O41w Hao40 O36 . 1.04(2) 1.97(2) 2.880(9) 144(2)
O42w Hao42 O112 . 0.78(2) 2.09(2) 2.7999(16) 151(2)
Na15 Hao42 O43w . 1.27(2) 1.55(2) 2.305(10) 109.2(15)
O42w Hbo42 O28 2_445 0.78(2) 2.08(2) 2.8538(16) 169(2)
C4d H1c4d O25 3_565 0.96 2.37 3.2119(13) 146.17
C6d H1c6d O116 2_445 0.96 2.45 3.405(2) 174.42
C4f H1c4f O23 3_565 0.96 2.47 3.3845(13) 160.12
C6h H1c6h O112 2_455 0.96 2.46 3.3511(12) 154.21
C3p H1c3p O3dib . 0.96 2.37 2.662(10) 96.71
C3q H1c3p O3dib . 1.32 2.37 3.078(13) 109.70
C4p H1c4p O212 3_566 0.96 2.41 3.3564(15) 170.51
C4q H1c4p O212 3_566 1.24 2.41 3.558(6) 153.39

_cod_database_fobs_code 2108566
